data_7012949
loop_
_publ_author_name
'Lassahn, Paul-Gerhard'
'Lozan, Vasile'
'Wu, Biao'
'Weller, Andrew S.'
'Janiak, Christoph'

_publ_section_title
;
 Dihalogeno(diphosphane)metal(II) complexes (metal = Co, Ni, Pd) as
 pre-catalysts for the vinyl/addition polymerization of norbornene --
 elucidation of the activation process with B(C6F5)3/AlEt3 or
 Ag[closo-1-CB11H12] and evidence for the in situ formation of
 &#x201C;naked&#x201D; Pd2+ as a highly active species
;
_journal_coden_ASTM DTARAF
_journal_issue 23
_journal_name_full 'Dalton Transactions'
_journal_page_first 4437
_journal_page_last 4450
_journal_paper_doi 10.1039/b302937a
_journal_year 2003
_chemical_formula_moiety 'Pd{Ph2P(CH2)3PPh2}(CB11H12), [CB11H12O0.22]'
_chemical_formula_sum 'C29 H50 B22 O0.22 P2 Pd'
_chemical_formula_weight 808.37
_chemical_name_systematic
; 
[(1,3-(diphenylphosphino)propane)palladium(II)-
1-carbadodecaboranyl][1-carbadodecaboranyl] 
;
_space_group_IT_number 2
_symmetry_cell_setting triclinic
_symmetry_space_group_name_Hall '-P 1'
_symmetry_space_group_name_H-M 'P -1'
_atom_sites_solution_hydrogens geom
_atom_sites_solution_primary direct
_atom_sites_solution_secondary difmap
_audit_creation_method SHELXL-97
_cell_angle_alpha 102.1920(10)
_cell_angle_beta 98.5030(10)
_cell_angle_gamma 107.0250(10)
_cell_formula_units_Z 2
_cell_length_a 10.9600(8)
_cell_length_b 11.4034(9)
_cell_length_c 18.4232(14)
_cell_measurement_temperature 213(2)
_cell_volume 2097.1(3)
_computing_cell_refinement 'Bruker SMART'
_computing_data_collection 'Bruker SMART'
_computing_data_reduction 'Bruker SHELXTL'
_computing_structure_refinement 'SHELXL-97 (Sheldrick, 1997)'
_computing_structure_solution 'SHELXS-97 (Sheldrick, 1990)'
_diffrn_ambient_temperature 213(2)
_diffrn_measured_fraction_theta_full 0.939
_diffrn_measured_fraction_theta_max 0.939
_diffrn_measurement_device_type 'Bruker AXS CCD'
_diffrn_measurement_method '\w scan'
_diffrn_radiation_monochromator graphite
_diffrn_radiation_source 'fine-focus sealed tube'
_diffrn_radiation_type MoK\a
_diffrn_radiation_wavelength 0.71073
_diffrn_reflns_av_R_equivalents 0.0416
_diffrn_reflns_av_sigmaI/netI 0.0879
_diffrn_reflns_limit_h_max 14
_diffrn_reflns_limit_h_min -14
_diffrn_reflns_limit_k_max 15
_diffrn_reflns_limit_k_min -15
_diffrn_reflns_limit_l_max 24
_diffrn_reflns_limit_l_min -23
_diffrn_reflns_number 19180
_diffrn_reflns_theta_full 28.32
_diffrn_reflns_theta_max 28.32
_diffrn_reflns_theta_min 1.94
_exptl_absorpt_coefficient_mu 0.543
_exptl_absorpt_correction_T_max 0.9578
_exptl_absorpt_correction_T_min 0.9181
_exptl_absorpt_correction_type multi-scan
_exptl_absorpt_process_details SADABS
_exptl_crystal_colour yellow
_exptl_crystal_density_diffrn 1.280
_exptl_crystal_density_method 'not measured'
_exptl_crystal_description isometric
_exptl_crystal_F_000 824
_exptl_crystal_size_max 0.16
_exptl_crystal_size_mid 0.12
_exptl_crystal_size_min 0.08
_refine_diff_density_max 1.152
_refine_diff_density_min -1.241
_refine_diff_density_rms 0.092
_refine_ls_extinction_method none
_refine_ls_goodness_of_fit_ref 1.038
_refine_ls_hydrogen_treatment mixed
_refine_ls_matrix_type full
_refine_ls_number_parameters 493
_refine_ls_number_reflns 9809
_refine_ls_number_restraints 0
_refine_ls_restrained_S_all 1.038
_refine_ls_R_factor_all 0.0971
_refine_ls_R_factor_gt 0.0522
_refine_ls_shift/su_max 0.001
_refine_ls_shift/su_mean 0.000
_refine_ls_structure_factor_coef Fsqd
_refine_ls_weighting_details 'calc w=1/[\s^2^(Fo^2^)+(0.0389P)^2^+0.0000P] where P=(Fo^2^+2Fc^2^)/3'
_refine_ls_weighting_scheme calc
_refine_ls_wR_factor_gt 0.0933
_refine_ls_wR_factor_ref 0.1090
_reflns_number_gt 5954
_reflns_number_total 9809
_reflns_threshold_expression >2sigma(I)
_cod_data_source_file b302937a.txt
_cod_data_source_block lass1
_cod_depositor_comments
;
The following automatic conversions were performed:
'_exptl_absorpt_correction_type' value 'Multi-scan' changed to
'multi-scan' according to
'/home/saulius/struct/CIF-dictionaries/cif_core.dic' dictionary named
'cif_core.dic' version 2.4.1 from 2010-06-29.

Automatic conversion script
Id: cif_fix_enum 1527 2010-12-29 10:47:43Z saulius 
;
_cod_original_sg_symbol_H-M P-1
_cod_database_code 7012949

loop_
_symmetry_equiv_pos_as_xyz
'x, y, z'
'-x, -y, -z'

loop_
_atom_site_label
_atom_site_type_symbol
_atom_site_fract_x
_atom_site_fract_y
_atom_site_fract_z
_atom_site_U_iso_or_equiv
_atom_site_adp_type
_atom_site_occupancy
_atom_site_symmetry_multiplicity
_atom_site_calc_flag
_atom_site_refinement_flags
_atom_site_disorder_assembly
_atom_site_disorder_group
Pd Pd 0.92998(3) 0.56958(3) 0.733599(16) 0.03449(10) Uani 1 1 d . . .
P1 P 1.04839(10) 0.57289(10) 0.84567(5) 0.0378(2) Uani 1 1 d . . .
P2 P 0.95971(9) 0.38696(8) 0.67846(5) 0.0306(2) Uani 1 1 d . . .
C1 C 1.0142(4) 0.4224(4) 0.8693(2) 0.0463(10) Uani 1 1 d . . .
H1C H 1.0622 0.4366 0.9214 0.056 Uiso 1 1 calc R . .
H1D H 0.9205 0.3879 0.8677 0.056 Uiso 1 1 calc R . .
C2 C 1.0524(4) 0.3248(4) 0.8150(2) 0.0513(11) Uani 1 1 d . . .
H2C H 1.1434 0.3635 0.8120 0.062 Uiso 1 1 calc R . .
H2D H 1.0480 0.2521 0.8362 0.062 Uiso 1 1 calc R . .
C3 C 0.9667(4) 0.2769(3) 0.7355(2) 0.0447(10) Uani 1 1 d . . .
H3C H 0.8771 0.2352 0.7396 0.054 Uiso 1 1 calc R . .
H3D H 0.9948 0.2107 0.7066 0.054 Uiso 1 1 calc R . .
C111 C 1.0104(4) 0.6778(4) 0.9207(2) 0.0443(10) Uani 1 1 d . . .
C112 C 1.1058(5) 0.7875(4) 0.9666(2) 0.0602(12) Uani 1 1 d . . .
H112 H 1.1927 0.8080 0.9608 0.072 Uiso 1 1 calc R . .
C113 C 1.0704(6) 0.8682(5) 1.0222(3) 0.0781(16) Uani 1 1 d . . .
H113 H 1.1339 0.9430 1.0546 0.094 Uiso 1 1 calc R . .
C114 C 0.9431(7) 0.8372(6) 1.0290(3) 0.0790(17) Uani 1 1 d . . .
H114 H 0.9198 0.8921 1.0658 0.095 Uiso 1 1 calc R . .
C115 C 0.8492(6) 0.7287(6) 0.9836(3) 0.0814(17) Uani 1 1 d . . .
H115 H 0.7622 0.7088 0.9894 0.098 Uiso 1 1 calc R . .
C116 C 0.8827(5) 0.6486(5) 0.9293(2) 0.0642(13) Uani 1 1 d . . .
H116 H 0.8183 0.5735 0.8978 0.077 Uiso 1 1 calc R . .
C121 C 1.2209(4) 0.6297(3) 0.8484(2) 0.0402(9) Uani 1 1 d . . .
C122 C 1.3090(4) 0.6073(4) 0.9012(2) 0.0543(11) Uani 1 1 d . . .
H122 H 1.2792 0.5670 0.9379 0.065 Uiso 1 1 calc R . .
C123 C 1.4398(5) 0.6437(5) 0.9003(3) 0.0643(13) Uani 1 1 d . . .
H123 H 1.4991 0.6279 0.9362 0.077 Uiso 1 1 calc R . .
C124 C 1.4838(4) 0.7028(4) 0.8472(3) 0.0647(13) Uani 1 1 d . . .
H124 H 1.5733 0.7272 0.8468 0.078 Uiso 1 1 calc R . .
C125 C 1.3986(4) 0.7271(4) 0.7946(3) 0.0600(12) Uani 1 1 d . . .
H125 H 1.4295 0.7679 0.7583 0.072 Uiso 1 1 calc R . .
C126 C 1.2668(4) 0.6909(4) 0.7953(2) 0.0481(10) Uani 1 1 d . . .
H126 H 1.2081 0.7078 0.7596 0.058 Uiso 1 1 calc R . .
C211 C 0.8283(3) 0.2894(3) 0.59741(19) 0.0339(8) Uani 1 1 d . . .
C212 C 0.8556(4) 0.2064(3) 0.5405(2) 0.0437(10) Uani 1 1 d . . .
H212 H 0.9420 0.2068 0.5429 0.052 Uiso 1 1 calc R . .
C213 C 0.7562(4) 0.1230(4) 0.4800(2) 0.0511(11) Uani 1 1 d . . .
H213 H 0.7751 0.0670 0.4415 0.061 Uiso 1 1 calc R . .
C214 C 0.6295(4) 0.1224(4) 0.4765(2) 0.0554(12) Uani 1 1 d . . .
H214 H 0.5620 0.0660 0.4355 0.066 Uiso 1 1 calc R . .
C215 C 0.6017(4) 0.2036(4) 0.5325(2) 0.0545(11) Uani 1 1 d . . .
H215 H 0.5152 0.2028 0.5297 0.065 Uiso 1 1 calc R . .
C216 C 0.7005(4) 0.2870(4) 0.5932(2) 0.0447(10) Uani 1 1 d . . .
H216 H 0.6806 0.3421 0.6317 0.054 Uiso 1 1 calc R . .
C221 C 1.1058(3) 0.4343(3) 0.64298(18) 0.0311(8) Uani 1 1 d . . .
C222 C 1.2119(4) 0.3939(4) 0.6607(2) 0.0428(9) Uani 1 1 d . . .
H222 H 1.2071 0.3343 0.6894 0.051 Uiso 1 1 calc R . .
C223 C 1.3242(4) 0.4419(4) 0.6359(2) 0.0537(11) Uani 1 1 d . . .
H223 H 1.3961 0.4150 0.6479 0.064 Uiso 1 1 calc R . .
C224 C 1.3319(4) 0.5285(4) 0.5939(2) 0.0518(11) Uani 1 1 d . . .
H224 H 1.4096 0.5620 0.5782 0.062 Uiso 1 1 calc R . .
C225 C 1.2261(4) 0.5670(4) 0.5746(2) 0.0486(10) Uani 1 1 d . . .
H225 H 1.2309 0.6250 0.5447 0.058 Uiso 1 1 calc R . .
C226 C 1.1135(4) 0.5201(3) 0.5992(2) 0.0380(9) Uani 1 1 d . . .
H226 H 1.0415 0.5464 0.5862 0.046 Uiso 1 1 calc R . .
C1A C 0.7994(4) 0.9319(4) 0.6793(3) 0.0538(11) Uani 1 1 d . . .
H1A H 0.7874 1.0270 0.6915 0.065 Uiso 1 1 calc R . .
B2A B 0.9348(4) 0.9193(4) 0.7300(3) 0.0477(12) Uani 1 1 d . . .
H2A H 1.0121 0.9979 0.7744 0.057 Uiso 1 1 calc R . .
B3A B 0.7753(5) 0.8506(4) 0.7462(3) 0.0503(13) Uani 1 1 d . . .
H3A H 0.7498 0.8847 0.8010 0.060 Uiso 1 1 calc R . .
B4A B 0.6610(4) 0.8024(4) 0.6574(3) 0.0481(12) Uani 1 1 d . . .
H4A H 0.5602 0.8058 0.6541 0.058 Uiso 1 1 calc R . .
B5A B 0.7495(4) 0.8403(4) 0.5876(3) 0.0475(12) Uani 1 1 d . . .
H5A H 0.7057 0.8685 0.5386 0.057 Uiso 1 1 calc R . .
B6A B 0.9183(4) 0.9130(4) 0.6321(3) 0.0487(12) Uani 1 1 d . . .
H6A H 0.9842 0.9880 0.6124 0.058 Uiso 1 1 calc R . .
B7A B 0.8807(4) 0.7620(4) 0.7363(2) 0.0400(11) Uani 1 1 d . . .
H7A H 0.9247 0.7347 0.7856 0.048 Uiso 1 1 calc R . .
B8A B 0.7101(4) 0.6883(4) 0.6933(3) 0.0422(11) Uani 1 1 d . . .
H8A H 0.6426 0.6150 0.7133 0.051 Uiso 1 1 calc R . .
B9A B 0.6953(4) 0.6816(4) 0.5938(3) 0.0410(11) Uani 1 1 d . . .
H9A H 0.6178 0.6037 0.5491 0.049 Uiso 1 1 calc R . .
B10A B 0.8563(4) 0.7506(4) 0.5785(3) 0.0411(11) Uani 1 1 d . . .
H10A H 0.8828 0.7170 0.5238 0.049 Uiso 1 1 calc R . .
B11A B 0.9720(4) 0.8007(4) 0.6672(2) 0.0399(11) Uani 1 1 d . . .
H11A H 1.0736 0.7996 0.6706 0.048 Uiso 1 1 calc R . .
B12A B 0.8324(4) 0.6618(4) 0.6449(2) 0.0341(10) Uani 1 1 d . . .
H12A H 0.8443 0.5667 0.6336 0.041 Uiso 1 1 calc R . .
C1B C 0.5223(5) 0.0689(5) 0.8212(3) 0.0834(16) Uani 1 1 d . . .
H1B H 0.5459 -0.0169 0.8282 0.100 Uiso 1 1 calc R . .
B2B B 0.4076(5) 0.0555(5) 0.7427(3) 0.0656(16) Uani 1 1 d . . .
H2B H 0.3542 -0.0349 0.6979 0.079 Uiso 1 1 calc R . .
B3B B 0.3768(6) 0.0812(6) 0.8340(3) 0.0729(17) Uani 1 1 d . . .
H3B H 0.3026 0.0069 0.8497 0.088 Uiso 1 1 calc R . .
B4B B 0.5206(6) 0.1787(6) 0.8993(3) 0.0734(18) Uani 1 1 d . . .
H4B H 0.5424 0.1699 0.9582 0.088 Uiso 1 1 calc R . .
B5B B 0.6433(6) 0.2134(6) 0.8501(4) 0.080(2) Uani 1 1 d . B .
H5B H 0.7462 0.2273 0.8762 0.096 Uiso 1 1 calc R . .
B6B B 0.5748(6) 0.1391(5) 0.7526(4) 0.0695(16) Uani 1 1 d . B .
H6B H 0.6328 0.1042 0.7139 0.083 Uiso 1 1 calc R . .
B7B B 0.3330(6) 0.1684(6) 0.7723(3) 0.0707(17) Uani 1 1 d . . .
H7B H 0.2294 0.1534 0.7469 0.085 Uiso 1 1 calc R . .
B8B B 0.4018(7) 0.2433(6) 0.8690(3) 0.0822(19) Uani 1 1 d . . .
H8B H 0.3434 0.2775 0.9077 0.099 Uiso 1 1 calc R . .
B9B B 0.5674(6) 0.3265(6) 0.8798(3) 0.0786(18) Uani 1 1 d . B .
H9B H 0.6195 0.4163 0.9253 0.094 Uiso 1 1 calc R . .
B10B B 0.6030(5) 0.3018(5) 0.7880(3) 0.0623(15) Uani 1 1 d . . .
H10B H 0.6793 0.3751 0.7730 0.075 Uiso 0.78 1 calc PR A 1
O O 0.6705(4) 0.4356(4) 0.7838(3) 0.045(3) Uani 0.22 1 d P B 2
H0 H 0.6522 0.4872 0.8157 0.068 Uiso 0.22 1 calc PR B 2
B11B B 0.4559(4) 0.2029(4) 0.7214(3) 0.0552(13) Uani 1 1 d R B .
H11B H 0.4346 0.2103 0.6621 0.066 Uiso 1 1 calc R . .
B12B B 0.4516(6) 0.3205(5) 0.8001(3) 0.0657(16) Uani 1 1 d . B .
H12B H 0.4278 0.4061 0.7928 0.079 Uiso 1 1 calc R . .

loop_
_atom_site_aniso_label
_atom_site_aniso_U_11
_atom_site_aniso_U_22
_atom_site_aniso_U_33
_atom_site_aniso_U_23
_atom_site_aniso_U_13
_atom_site_aniso_U_12
Pd 0.03531(17) 0.03705(17) 0.03063(16) 0.00574(12) 0.00513(12) 0.01489(13)
P1 0.0411(6) 0.0437(6) 0.0279(5) 0.0053(4) 0.0046(4) 0.0179(5)
P2 0.0318(5) 0.0292(5) 0.0307(5) 0.0081(4) 0.0066(4) 0.0100(4)
C1 0.055(3) 0.053(3) 0.032(2) 0.0106(19) 0.0092(19) 0.020(2)
C2 0.069(3) 0.044(2) 0.044(2) 0.020(2) 0.007(2) 0.023(2)
C3 0.060(3) 0.036(2) 0.041(2) 0.0124(18) 0.012(2) 0.017(2)
C111 0.056(3) 0.052(3) 0.029(2) 0.0093(19) 0.0051(19) 0.028(2)
C112 0.067(3) 0.064(3) 0.046(3) -0.004(2) 0.000(2) 0.036(3)
C113 0.108(5) 0.070(3) 0.050(3) -0.007(3) -0.008(3) 0.050(3)
C114 0.131(5) 0.100(4) 0.041(3) 0.022(3) 0.026(3) 0.085(4)
C115 0.099(4) 0.114(5) 0.065(4) 0.033(3) 0.044(3) 0.067(4)
C116 0.065(3) 0.084(4) 0.051(3) 0.015(3) 0.024(2) 0.034(3)
C121 0.041(2) 0.042(2) 0.029(2) -0.0037(17) -0.0018(17) 0.0155(18)
C122 0.048(3) 0.069(3) 0.046(3) 0.012(2) 0.007(2) 0.025(2)
C123 0.049(3) 0.080(3) 0.063(3) 0.013(3) 0.001(2) 0.031(3)
C124 0.039(3) 0.065(3) 0.071(3) -0.008(3) 0.008(2) 0.009(2)
C125 0.055(3) 0.053(3) 0.054(3) 0.005(2) 0.009(2) 0.001(2)
C126 0.045(3) 0.043(2) 0.045(2) 0.0084(19) 0.002(2) 0.005(2)
C211 0.034(2) 0.032(2) 0.033(2) 0.0102(16) 0.0110(16) 0.0046(16)
C212 0.049(2) 0.035(2) 0.041(2) 0.0026(18) 0.0065(19) 0.0126(19)
C213 0.065(3) 0.039(2) 0.040(2) 0.0031(19) 0.009(2) 0.011(2)
C214 0.059(3) 0.048(3) 0.039(2) 0.008(2) 0.003(2) -0.005(2)
C215 0.034(2) 0.069(3) 0.047(3) 0.015(2) 0.005(2) 0.000(2)
C216 0.037(2) 0.053(3) 0.037(2) 0.0062(19) 0.0127(18) 0.0073(19)
C221 0.032(2) 0.0283(19) 0.0289(19) 0.0038(15) 0.0038(15) 0.0081(16)
C222 0.041(2) 0.049(2) 0.041(2) 0.0108(19) 0.0054(18) 0.021(2)
C223 0.037(2) 0.070(3) 0.053(3) 0.009(2) 0.008(2) 0.022(2)
C224 0.035(2) 0.054(3) 0.054(3) 0.000(2) 0.018(2) 0.003(2)
C225 0.056(3) 0.042(2) 0.048(2) 0.013(2) 0.023(2) 0.012(2)
C226 0.036(2) 0.037(2) 0.044(2) 0.0106(18) 0.0135(18) 0.0139(18)
C1A 0.040(2) 0.033(2) 0.086(3) 0.010(2) 0.007(2) 0.0159(19)
B2A 0.037(3) 0.038(3) 0.060(3) 0.002(2) 0.003(2) 0.012(2)
B3A 0.047(3) 0.045(3) 0.061(3) 0.005(2) 0.021(3) 0.021(2)
B4A 0.034(3) 0.036(3) 0.072(3) 0.007(2) 0.008(2) 0.016(2)
B5A 0.039(3) 0.044(3) 0.058(3) 0.018(2) 0.001(2) 0.014(2)
B6A 0.035(3) 0.039(3) 0.072(3) 0.019(2) 0.010(2) 0.010(2)
B7A 0.048(3) 0.032(2) 0.039(3) 0.004(2) 0.007(2) 0.019(2)
B8A 0.036(3) 0.035(2) 0.054(3) 0.006(2) 0.015(2) 0.010(2)
B9A 0.029(2) 0.042(3) 0.052(3) 0.014(2) 0.008(2) 0.012(2)
B10A 0.031(2) 0.040(3) 0.048(3) 0.012(2) 0.004(2) 0.008(2)
B11A 0.030(2) 0.039(3) 0.047(3) 0.006(2) 0.005(2) 0.013(2)
B12A 0.039(2) 0.027(2) 0.037(2) 0.0063(18) 0.0067(19) 0.0141(19)
C1B 0.090(4) 0.063(3) 0.096(4) 0.026(3) 0.015(3) 0.023(3)
B2B 0.064(4) 0.065(4) 0.058(4) 0.004(3) 0.008(3) 0.019(3)
B3B 0.062(4) 0.076(4) 0.068(4) 0.020(3) 0.019(3) 0.002(3)
B4B 0.081(4) 0.085(4) 0.039(3) 0.015(3) 0.004(3) 0.011(4)
B5B 0.042(3) 0.094(5) 0.101(5) 0.051(4) -0.010(3) 0.012(3)
B6B 0.063(4) 0.069(4) 0.094(5) 0.025(3) 0.031(3) 0.039(3)
B7B 0.049(3) 0.103(5) 0.072(4) 0.029(4) 0.017(3) 0.038(3)
B8B 0.097(5) 0.097(5) 0.061(4) 0.012(4) 0.039(4) 0.040(4)
B9B 0.091(5) 0.078(4) 0.051(3) 0.006(3) -0.005(3) 0.023(4)
B10B 0.058(3) 0.060(3) 0.060(3) 0.016(3) -0.001(3) 0.013(3)
O 0.046(7) 0.030(6) 0.067(8) 0.029(6) 0.030(6) 0.003(5)
B11B 0.056(3) 0.062(3) 0.048(3) 0.005(3) 0.009(2) 0.028(3)
B12B 0.091(4) 0.063(4) 0.052(3) 0.006(3) 0.015(3) 0.045(3)

loop_
_atom_type_symbol
_atom_type_description
_atom_type_scat_dispersion_real
_atom_type_scat_dispersion_imag
_atom_type_scat_source
C C 0.0033 0.0016 'International Tables Vol C Tables 4.2.6.8 and 6.1.1.4'
H H 0.0000 0.0000 'International Tables Vol C Tables 4.2.6.8 and 6.1.1.4'
B B 0.0013 0.0007 'International Tables Vol C Tables 4.2.6.8 and 6.1.1.4'
P P 0.1023 0.0942 'International Tables Vol C Tables 4.2.6.8 and 6.1.1.4'
Pd Pd -0.9988 1.0072 'International Tables Vol C Tables 4.2.6.8 and 6.1.1.4'
O O 0.0106 0.0060 'International Tables Vol C Tables 4.2.6.8 and 6.1.1.4'

loop_
_geom_angle_atom_site_label_1
_geom_angle_atom_site_label_2
_geom_angle_atom_site_label_3
_geom_angle
_geom_angle_site_symmetry_1
_geom_angle_site_symmetry_3
_geom_angle_publ_flag
P2 Pd P1 89.48(3) . . ?
P2 Pd B7A 155.58(11) . . ?
P1 Pd B7A 113.32(11) . . ?
P2 Pd B12A 114.03(10) . . ?
P1 Pd B12A 154.84(10) . . ?
B7A Pd B12A 42.16(14) . . ?
C121 P1 C1 106.75(18) . . ?
C121 P1 C111 109.93(18) . . ?
C1 P1 C111 105.57(18) . . ?
C121 P1 Pd 110.86(13) . . ?
C1 P1 Pd 115.88(13) . . ?
C111 P1 Pd 107.66(12) . . ?
C221 P2 C211 107.01(15) . . ?
C221 P2 C3 111.62(18) . . ?
C211 P2 C3 102.28(17) . . ?
C221 P2 Pd 105.54(11) . . ?
C211 P2 Pd 112.42(12) . . ?
C3 P2 Pd 117.66(13) . . ?
C2 C1 P1 112.7(3) . . ?
C2 C1 H1C 109.1 . . ?
P1 C1 H1C 109.1 . . ?
C2 C1 H1D 109.1 . . ?
P1 C1 H1D 109.1 . . ?
H1C C1 H1D 107.8 . . ?
C3 C2 C1 113.8(3) . . ?
C3 C2 H2C 108.8 . . ?
C1 C2 H2C 108.8 . . ?
C3 C2 H2D 108.8 . . ?
C1 C2 H2D 108.8 . . ?
H2C C2 H2D 107.7 . . ?
C2 C3 P2 119.9(3) . . ?
C2 C3 H3C 107.3 . . ?
P2 C3 H3C 107.3 . . ?
C2 C3 H3D 107.3 . . ?
P2 C3 H3D 107.3 . . ?
H3C C3 H3D 106.9 . . ?
C112 C111 C116 120.4(4) . . ?
C112 C111 P1 120.8(3) . . ?
C116 C111 P1 118.8(3) . . ?
C111 C112 C113 118.6(5) . . ?
C111 C112 H112 120.7 . . ?
C113 C112 H112 120.7 . . ?
C114 C113 C112 119.6(5) . . ?
C114 C113 H113 120.2 . . ?
C112 C113 H113 120.2 . . ?
C115 C114 C113 121.6(5) . . ?
C115 C114 H114 119.2 . . ?
C113 C114 H114 119.2 . . ?
C114 C115 C116 119.3(5) . . ?
C114 C115 H115 120.3 . . ?
C116 C115 H115 120.3 . . ?
C115 C116 C111 120.5(5) . . ?
C115 C116 H116 119.8 . . ?
C111 C116 H116 119.8 . . ?
C122 C121 C126 119.1(4) . . ?
C122 C121 P1 120.3(3) . . ?
C126 C121 P1 120.5(3) . . ?
C123 C122 C121 120.4(4) . . ?
C123 C122 H122 119.8 . . ?
C121 C122 H122 119.8 . . ?
C124 C123 C122 120.1(4) . . ?
C124 C123 H123 120.0 . . ?
C122 C123 H123 120.0 . . ?
C123 C124 C125 120.7(4) . . ?
C123 C124 H124 119.6 . . ?
C125 C124 H124 119.6 . . ?
C124 C125 C126 119.5(4) . . ?
C124 C125 H125 120.3 . . ?
C126 C125 H125 120.3 . . ?
C125 C126 C121 120.2(4) . . ?
C125 C126 H126 119.9 . . ?
C121 C126 H126 119.9 . . ?
C216 C211 C212 119.1(3) . . ?
C216 C211 P2 122.5(3) . . ?
C212 C211 P2 118.2(3) . . ?
C213 C212 C211 120.3(4) . . ?
C213 C212 H212 119.8 . . ?
C211 C212 H212 119.8 . . ?
C214 C213 C212 119.8(4) . . ?
C214 C213 H213 120.1 . . ?
C212 C213 H213 120.1 . . ?
C215 C214 C213 120.2(4) . . ?
C215 C214 H214 119.9 . . ?
C213 C214 H214 119.9 . . ?
C214 C215 C216 120.3(4) . . ?
C214 C215 H215 119.8 . . ?
C216 C215 H215 119.8 . . ?
C211 C216 C215 120.2(4) . . ?
C211 C216 H216 119.9 . . ?
C215 C216 H216 119.9 . . ?
C226 C221 C222 119.5(3) . . ?
C226 C221 P2 117.4(3) . . ?
C222 C221 P2 123.1(3) . . ?
C223 C222 C221 119.6(4) . . ?
C223 C222 H222 120.2 . . ?
C221 C222 H222 120.2 . . ?
C224 C223 C222 120.5(4) . . ?
C224 C223 H223 119.7 . . ?
C222 C223 H223 119.7 . . ?
C223 C224 C225 120.3(4) . . ?
C223 C224 H224 119.8 . . ?
C225 C224 H224 119.8 . . ?
C226 C225 C224 119.7(4) . . ?
C226 C225 H225 120.2 . . ?
C224 C225 H225 120.2 . . ?
C225 C226 C221 120.4(4) . . ?
C225 C226 H226 119.8 . . ?
C221 C226 H226 119.8 . . ?
B2A C1A B3A 63.8(3) . . ?
B2A C1A B5A 114.8(3) . . ?
B3A C1A B5A 115.1(3) . . ?
B2A C1A B4A 115.9(3) . . ?
B3A C1A B4A 63.0(3) . . ?
B5A C1A B4A 62.8(3) . . ?
B2A C1A B6A 62.7(3) . . ?
B3A C1A B6A 115.8(3) . . ?
B5A C1A B6A 62.7(3) . . ?
B4A C1A B6A 115.4(3) . . ?
B2A C1A H1A 117.1 . . ?
B3A C1A H1A 116.9 . . ?
B5A C1A H1A 117.9 . . ?
B4A C1A H1A 117.2 . . ?
B6A C1A H1A 117.3 . . ?
C1A B2A B7A 102.7(3) . . ?
C1A B2A B6A 59.1(3) . . ?
B7A B2A B6A 107.2(3) . . ?
C1A B2A B11A 104.6(3) . . ?
B7A B2A B11A 60.7(2) . . ?
B6A B2A B11A 59.5(2) . . ?
C1A B2A B3A 58.2(3) . . ?
B7A B2A B3A 59.1(3) . . ?
B6A B2A B3A 108.3(3) . . ?
B11A B2A B3A 108.8(3) . . ?
C1A B2A H2A 125.5 . . ?
B7A B2A H2A 123.4 . . ?
B6A B2A H2A 121.5 . . ?
B11A B2A H2A 121.8 . . ?
B3A B2A H2A 121.3 . . ?
C1A B3A B7A 102.7(3) . . ?
C1A B3A B8A 104.4(3) . . ?
B7A B3A B8A 61.0(2) . . ?
C1A B3A B4A 58.7(3) . . ?
B7A B3A B4A 106.9(3) . . ?
B8A B3A B4A 59.3(3) . . ?
C1A B3A B2A 58.0(3) . . ?
B7A B3A B2A 59.3(3) . . ?
B8A B3A B2A 109.0(3) . . ?
B4A B3A B2A 107.6(3) . . ?
C1A B3A H3A 125.7 . . ?
B7A B3A H3A 123.2 . . ?
B8A B3A H3A 121.7 . . ?
B4A B3A H3A 122.1 . . ?
B2A B3A H3A 121.4 . . ?
C1A B4A B8A 104.9(3) . . ?
C1A B4A B5A 58.6(3) . . ?
B8A B4A B5A 108.6(3) . . ?
C1A B4A B3A 58.3(3) . . ?
B8A B4A B3A 60.3(3) . . ?
B5A B4A B3A 107.8(3) . . ?
C1A B4A B9A 104.6(3) . . ?
B8A B4A B9A 61.2(2) . . ?
B5A B4A B9A 59.7(3) . . ?
B3A B4A B9A 108.8(3) . . ?
C1A B4A H4A 125.1 . . ?
B8A B4A H4A 121.6 . . ?
B5A B4A H4A 121.6 . . ?
B3A B4A H4A 121.4 . . ?
B9A B4A H4A 121.9 . . ?
C1A B5A B9A 105.3(3) . . ?
C1A B5A B10A 105.1(3) . . ?
B9A B5A B10A 61.2(2) . . ?
C1A B5A B4A 58.7(3) . . ?
B9A B5A B4A 60.4(3) . . ?
B10A B5A B4A 109.3(3) . . ?
C1A B5A B6A 58.9(3) . . ?
B9A B5A B6A 109.5(3) . . ?
B10A B5A B6A 60.2(2) . . ?
B4A B5A B6A 108.8(3) . . ?
C1A B5A H5A 124.9 . . ?
B9A B5A H5A 121.4 . . ?
B10A B5A H5A 121.7 . . ?
B4A B5A H5A 121.0 . . ?
B6A B5A H5A 120.9 . . ?
C1A B6A B11A 104.5(3) . . ?
C1A B6A B2A 58.2(3) . . ?
B11A B6A B2A 60.3(3) . . ?
C1A B6A B5A 58.4(3) . . ?
B11A B6A B5A 108.1(3) . . ?
B2A B6A B5A 107.5(3) . . ?
C1A B6A B10A 104.4(3) . . ?
B11A B6A B10A 60.6(2) . . ?
B2A B6A B10A 108.5(3) . . ?
B5A B6A B10A 59.8(2) . . ?
C1A B6A H6A 125.3 . . ?
B11A B6A H6A 122.0 . . ?
B2A B6A H6A 121.5 . . ?
B5A B6A H6A 121.8 . . ?
B10A B6A H6A 122.1 . . ?
B12A B7A B3A 108.3(3) . . ?
B12A B7A B2A 108.1(3) . . ?
B3A B7A B2A 61.6(3) . . ?
B12A B7A B11A 60.6(2) . . ?
B3A B7A B11A 110.3(3) . . ?
B2A B7A B11A 60.2(3) . . ?
B12A B7A B8A 60.7(2) . . ?
B3A B7A B8A 60.2(3) . . ?
B2A B7A B8A 110.2(3) . . ?
B11A B7A B8A 110.8(3) . . ?
B12A B7A Pd 69.06(19) . . ?
B3A B7A Pd 151.3(3) . . ?
B2A B7A Pd 147.2(3) . . ?
B11A B7A Pd 93.6(2) . . ?
B8A B7A Pd 97.0(2) . . ?
B12A B7A H7A 121.9 . . ?
B3A B7A H7A 120.8 . . ?
B2A B7A H7A 121.0 . . ?
B11A B7A H7A 120.2 . . ?
B8A B7A H7A 120.1 . . ?
Pd B7A H7A 52.9 . . ?
B4A B8A B3A 60.4(3) . . ?
B4A B8A B12A 105.3(3) . . ?
B3A B8A B12A 105.1(3) . . ?
B4A B8A B7A 106.1(3) . . ?
B3A B8A B7A 58.8(2) . . ?
B12A B8A B7A 58.1(2) . . ?
B4A B8A B9A 60.0(3) . . ?
B3A B8A B9A 108.1(3) . . ?
B12A B8A B9A 58.6(2) . . ?
B7A B8A B9A 105.8(3) . . ?
B4A B8A H8A 122.4 . . ?
B3A B8A H8A 122.1 . . ?
B12A B8A H8A 124.2 . . ?
B7A B8A H8A 123.5 . . ?
B9A B8A H8A 122.0 . . ?
B12A B9A B5A 105.1(3) . . ?
B12A B9A B4A 105.4(3) . . ?
B5A B9A B4A 60.0(3) . . ?
B12A B9A B8A 60.1(2) . . ?
B5A B9A B8A 107.1(3) . . ?
B4A B9A B8A 58.8(3) . . ?
B12A B9A B10A 58.9(2) . . ?
B5A B9A B10A 59.5(2) . . ?
B4A B9A B10A 107.7(3) . . ?
B8A B9A B10A 108.4(3) . . ?
B12A B9A H9A 123.7 . . ?
B5A B9A H9A 122.8 . . ?
B4A B9A H9A 122.7 . . ?
B8A B9A H9A 121.7 . . ?
B10A B9A H9A 121.6 . . ?
B12A B10A B5A 105.0(3) . . ?
B12A B10A B6A 105.9(3) . . ?
B5A B10A B6A 60.0(3) . . ?
B12A B10A B11A 60.2(2) . . ?
B5A B10A B11A 107.2(3) . . ?
B6A B10A B11A 59.1(2) . . ?
B12A B10A B9A 59.1(2) . . ?
B5A B10A B9A 59.3(2) . . ?
B6A B10A B9A 107.8(3) . . ?
B11A B10A B9A 108.6(3) . . ?
B12A B10A H10A 123.5 . . ?
B5A B10A H10A 123.0 . . ?
B6A B10A H10A 122.4 . . ?
B11A B10A H10A 121.4 . . ?
B9A B10A H10A 121.5 . . ?
B6A B11A B2A 60.2(3) . . ?
B6A B11A B12A 105.8(3) . . ?
B2A B11A B12A 105.4(3) . . ?
B6A B11A B7A 106.5(3) . . ?
B2A B11A B7A 59.1(2) . . ?
B12A B11A B7A 58.3(2) . . ?
B6A B11A B10A 60.3(3) . . ?
B2A B11A B10A 108.3(3) . . ?
B12A B11A B10A 58.9(2) . . ?
B7A B11A B10A 106.4(3) . . ?
B6A B11A H11A 122.2 . . ?
B2A B11A H11A 122.1 . . ?
B12A B11A H11A 123.9 . . ?
B7A B11A H11A 123.2 . . ?
B10A B11A H11A 121.7 . . ?
B7A B12A B10A 110.2(3) . . ?
B7A B12A B9A 110.5(3) . . ?
B10A B12A B9A 61.9(2) . . ?
B7A B12A B11A 61.2(2) . . ?
B10A B12A B11A 60.8(2) . . ?
B9A B12A B11A 111.4(3) . . ?
B7A B12A B8A 61.2(2) . . ?
B10A B12A B8A 111.8(3) . . ?
B9A B12A B8A 61.3(2) . . ?
B11A B12A B8A 111.7(3) . . ?
B7A B12A Pd 68.8(2) . . ?
B10A B12A Pd 146.6(3) . . ?
B9A B12A Pd 151.2(3) . . ?
B11A B12A Pd 93.7(2) . . ?
B8A B12A Pd 97.1(2) . . ?
B7A B12A H12A 120.6 . . ?
B10A B12A H12A 119.9 . . ?
B9A B12A H12A 119.7 . . ?
B11A B12A H12A 119.7 . . ?
B8A B12A H12A 119.4 . . ?
Pd B12A H12A 51.9 . . ?
B3B C1B B4B 61.7(3) . . ?
B3B C1B B5B 111.7(4) . . ?
B4B C1B B5B 61.0(4) . . ?
B3B C1B B6B 111.8(4) . . ?
B4B C1B B6B 111.4(4) . . ?
B5B C1B B6B 62.0(3) . . ?
B3B C1B B2B 61.6(3) . . ?
B4B C1B B2B 112.0(4) . . ?
B5B C1B B2B 112.5(4) . . ?
B6B C1B B2B 61.8(3) . . ?
B3B C1B H1B 119.5 . . ?
B4B C1B H1B 119.8 . . ?
B5B C1B H1B 119.3 . . ?
B6B C1B H1B 119.4 . . ?
B2B C1B H1B 119.0 . . ?
C1B B2B B3B 58.3(3) . . ?
C1B B2B B7B 105.7(4) . . ?
B3B B2B B7B 60.5(3) . . ?
C1B B2B B11B 106.0(4) . . ?
B3B B2B B11B 108.1(4) . . ?
B7B B2B B11B 59.9(3) . . ?
C1B B2B B6B 59.1(3) . . ?
B3B B2B B6B 106.9(4) . . ?
B7B B2B B6B 107.3(4) . . ?
B11B B2B B6B 59.7(3) . . ?
C1B B2B H2B 123.9 . . ?
B3B B2B H2B 121.9 . . ?
B7B B2B H2B 122.1 . . ?
B11B B2B H2B 122.0 . . ?
B6B B2B H2B 122.2 . . ?
C1B B3B B4B 59.6(3) . . ?
C1B B3B B2B 60.1(3) . . ?
B4B B3B B2B 109.0(4) . . ?
C1B B3B B8B 106.9(4) . . ?
B4B B3B B8B 60.4(4) . . ?
B2B B3B B8B 108.4(4) . . ?
C1B B3B B7B 106.7(4) . . ?
B4B B3B B7B 108.2(4) . . ?
B2B B3B B7B 60.0(3) . . ?
B8B B3B B7B 59.7(4) . . ?
C1B B3B H3B 122.8 . . ?
B4B B3B H3B 121.1 . . ?
B2B B3B H3B 121.0 . . ?
B8B B3B H3B 121.9 . . ?
B7B B3B H3B 122.2 . . ?
C1B B4B B5B 59.6(3) . . ?
C1B B4B B3B 58.8(3) . . ?
B5B B4B B3B 108.2(4) . . ?
C1B B4B B9B 107.3(4) . . ?
B5B B4B B9B 61.2(4) . . ?
B3B B4B B9B 108.4(4) . . ?
C1B B4B B8B 106.1(4) . . ?
B5B B4B B8B 108.7(4) . . ?
B3B B4B B8B 60.1(4) . . ?
B9B B4B B8B 59.8(4) . . ?
C1B B4B H4B 123.4 . . ?
B5B B4B H4B 120.9 . . ?
B3B B4B H4B 121.8 . . ?
B9B B4B H4B 121.3 . . ?
B8B B4B H4B 122.1 . . ?
C1B B5B B4B 59.5(3) . . ?
C1B B5B B6B 59.4(3) . . ?
B4B B5B B6B 108.2(4) . . ?
C1B B5B B9B 106.2(4) . . ?
B4B B5B B9B 59.8(4) . . ?
B6B B5B B9B 107.7(4) . . ?
C1B B5B B10B 106.1(4) . . ?
B4B B5B B10B 108.2(4) . . ?
B6B B5B B10B 59.5(3) . . ?
B9B B5B B10B 60.3(3) . . ?
C1B B5B H5B 123.3 . . ?
B4B B5B H5B 121.4 . . ?
B6B B5B H5B 121.8 . . ?
B9B B5B H5B 122.1 . . ?
B10B B5B H5B 122.1 . . ?
C1B B6B B10B 106.2(4) . . ?
C1B B6B B11B 106.2(4) . . ?
B10B B6B B11B 60.9(3) . . ?
C1B B6B B5B 58.6(3) . . ?
B10B B6B B5B 60.4(3) . . ?
B11B B6B B5B 108.8(4) . . ?
C1B B6B B2B 59.2(3) . . ?
B10B B6B B2B 108.6(4) . . ?
B11B B6B B2B 59.9(3) . . ?
B5B B6B B2B 107.7(4) . . ?
C1B B6B H6B 123.8 . . ?
B10B B6B H6B 121.4 . . ?
B11B B6B H6B 121.6 . . ?
B5B B6B H6B 121.6 . . ?
B2B B6B H6B 121.7 . . ?
B8B B7B B11B 108.5(4) . . ?
B8B B7B B12B 60.2(3) . . ?
B11B B7B B12B 60.7(3) . . ?
B8B B7B B2B 108.0(4) . . ?
B11B B7B B2B 60.0(3) . . ?
B12B B7B B2B 108.8(4) . . ?
B8B B7B B3B 59.8(3) . . ?
B11B B7B B3B 107.4(4) . . ?
B12B B7B B3B 107.9(4) . . ?
B2B B7B B3B 59.5(3) . . ?
B8B B7B H7B 121.6 . . ?
B11B B7B H7B 121.5 . . ?
B12B B7B H7B 121.1 . . ?
B2B B7B H7B 121.6 . . ?
B3B B7B H7B 122.4 . . ?
B9B B8B B7B 108.7(4) . . ?
B9B B8B B3B 107.8(5) . . ?
B7B B8B B3B 60.5(3) . . ?
B9B B8B B4B 59.8(4) . . ?
B7B B8B B4B 108.1(4) . . ?
B3B B8B B4B 59.5(3) . . ?
B9B B8B B12B 60.7(3) . . ?
B7B B8B B12B 60.0(3) . . ?
B3B B8B B12B 108.4(4) . . ?
B4B B8B B12B 108.3(4) . . ?
B9B B8B H8B 121.5 . . ?
B7B B8B H8B 121.3 . . ?
B3B B8B H8B 121.8 . . ?
B4B B8B H8B 122.0 . . ?
B12B B8B H8B 121.3 . . ?
B4B B9B B8B 60.4(4) . . ?
B4B B9B B5B 59.0(4) . . ?
B8B B9B B5B 107.4(4) . . ?
B4B B9B B12B 108.2(4) . . ?
B8B B9B B12B 60.0(4) . . ?
B5B B9B B12B 107.9(4) . . ?
B4B B9B B10B 107.1(4) . . ?
B8B B9B B10B 107.7(4) . . ?
B5B B9B B10B 59.8(3) . . ?
B12B B9B B10B 60.1(3) . . ?
B4B B9B H9B 122.1 . . ?
B8B B9B H9B 121.8 . . ?
B5B B9B H9B 122.3 . . ?
B12B B9B H9B 121.5 . . ?
B10B B9B H9B 122.0 . . ?
O B10B B6B 147.1(5) . . ?
O B10B B5B 131.9(4) . . ?
B6B B10B B5B 60.1(3) . . ?
O B10B B12B 97.2(4) . . ?
B6B B10B B12B 107.8(4) . . ?
B5B B10B B12B 107.6(4) . . ?
O B10B B11B 120.5(4) . . ?
B6B B10B B11B 59.6(3) . . ?
B5B B10B B11B 107.6(4) . . ?
B12B B10B B11B 60.0(3) . . ?
O B10B B9B 103.1(4) . . ?
B6B B10B B9B 107.9(4) . . ?
B5B B10B B9B 59.8(3) . . ?
B12B B10B B9B 59.8(3) . . ?
B11B B10B B9B 107.6(4) . . ?
O B10B H10B 26.4 . . ?
B6B B10B H10B 121.8 . . ?
B5B B10B H10B 121.9 . . ?
B12B B10B H10B 121.9 . . ?
B11B B10B H10B 122.0 . . ?
B9B B10B H10B 121.9 . . ?
B10B O H0 109.5 . . ?
B6B B11B B7B 107.9(4) . . ?
B6B B11B B2B 60.4(3) . . ?
B7B B11B B2B 60.0(3) . . ?
B6B B11B B12B 107.7(4) . . ?
B7B B11B B12B 59.6(3) . . ?
B2B B11B B12B 107.9(4) . . ?
B6B B11B B10B 59.5(3) . . ?
B7B B11B B10B 107.5(4) . . ?
B2B B11B B10B 107.9(4) . . ?
B12B B11B B10B 60.0(3) . . ?
B6B B11B H11B 121.8 . . ?
B7B B11B H11B 122.0 . . ?
B2B B11B H11B 121.5 . . ?
B12B B11B H11B 121.9 . . ?
B10B B11B H11B 122.0 . . ?
B7B B12B B8B 59.7(3) . . ?
B7B B12B B9B 107.3(4) . . ?
B8B B12B B9B 59.3(3) . . ?
B7B B12B B11B 59.6(3) . . ?
B8B B12B B11B 107.2(4) . . ?
B9B B12B B11B 107.9(4) . . ?
B7B B12B B10B 107.5(4) . . ?
B8B B12B B10B 107.2(4) . . ?
B9B B12B B10B 60.1(3) . . ?
B11B B12B B10B 60.0(3) . . ?
B7B B12B H12B 122.1 . . ?
B8B B12B H12B 122.4 . . ?
B9B B12B H12B 121.9 . . ?
B11B B12B H12B 121.9 . . ?
B10B B12B H12B 121.9 . . ?

loop_
_geom_bond_atom_site_label_1
_geom_bond_atom_site_label_2
_geom_bond_distance
_geom_bond_site_symmetry_2
_geom_bond_publ_flag
Pd P2 2.2532(9) . ?
Pd P1 2.2571(10) . ?
Pd B7A 2.401(4) . ?
Pd B12A 2.406(4) . ?
P1 C121 1.800(4) . ?
P1 C1 1.806(4) . ?
P1 C111 1.811(4) . ?
P2 C221 1.799(4) . ?
P2 C211 1.807(4) . ?
P2 C3 1.809(4) . ?
C1 C2 1.530(5) . ?
C1 H1C 0.9800 . ?
C1 H1D 0.9800 . ?
C2 C3 1.511(5) . ?
C2 H2C 0.9800 . ?
C2 H2D 0.9800 . ?
C3 H3C 0.9800 . ?
C3 H3D 0.9800 . ?
C111 C112 1.378(5) . ?
C111 C116 1.382(6) . ?
C112 C113 1.406(6) . ?
C112 H112 0.9400 . ?
C113 C114 1.367(7) . ?
C113 H113 0.9400 . ?
C114 C115 1.360(7) . ?
C114 H114 0.9400 . ?
C115 C116 1.375(6) . ?
C115 H115 0.9400 . ?
C116 H116 0.9400 . ?
C121 C122 1.383(5) . ?
C121 C126 1.388(5) . ?
C122 C123 1.375(6) . ?
C122 H122 0.9400 . ?
C123 C124 1.368(6) . ?
C123 H123 0.9400 . ?
C124 C125 1.373(6) . ?
C124 H124 0.9400 . ?
C125 C126 1.384(6) . ?
C125 H125 0.9400 . ?
C126 H126 0.9400 . ?
C211 C216 1.384(5) . ?
C211 C212 1.387(5) . ?
C212 C213 1.385(5) . ?
C212 H212 0.9400 . ?
C213 C214 1.378(6) . ?
C213 H213 0.9400 . ?
C214 C215 1.366(6) . ?
C214 H214 0.9400 . ?
C215 C216 1.385(5) . ?
C215 H215 0.9400 . ?
C216 H216 0.9400 . ?
C221 C226 1.386(5) . ?
C221 C222 1.392(5) . ?
C222 C223 1.379(5) . ?
C222 H222 0.9400 . ?
C223 C224 1.368(6) . ?
C223 H223 0.9400 . ?
C224 C225 1.381(5) . ?
C224 H224 0.9400 . ?
C225 C226 1.376(5) . ?
C225 H225 0.9400 . ?
C226 H226 0.9400 . ?
C1A B2A 1.693(6) . ?
C1A B3A 1.697(6) . ?
C1A B5A 1.701(6) . ?
C1A B4A 1.703(6) . ?
C1A B6A 1.709(6) . ?
C1A H1A 1.1100 . ?
B2A B7A 1.751(6) . ?
B2A B6A 1.770(7) . ?
B2A B11A 1.771(6) . ?
B2A B3A 1.791(7) . ?
B2A H2A 1.1100 . ?
B3A B7A 1.748(6) . ?
B3A B8A 1.773(6) . ?
B3A B4A 1.777(7) . ?
B3A H3A 1.1100 . ?
B4A B8A 1.756(6) . ?
B4A B5A 1.772(7) . ?
B4A B9A 1.778(6) . ?
B4A H4A 1.1100 . ?
B5A B9A 1.766(6) . ?
B5A B10A 1.771(6) . ?
B5A B6A 1.775(6) . ?
B5A H5A 1.1100 . ?
B6A B11A 1.756(6) . ?
B6A B10A 1.778(6) . ?
B6A H6A 1.1100 . ?
B7A B12A 1.729(6) . ?
B7A B11A 1.781(6) . ?
B7A B8A 1.786(6) . ?
B7A H7A 1.1100 . ?
B8A B12A 1.777(6) . ?
B8A B9A 1.799(6) . ?
B8A H8A 1.1100 . ?
B9A B12A 1.751(6) . ?
B9A B10A 1.800(6) . ?
B9A H9A 1.1100 . ?
B10A B12A 1.748(6) . ?
B10A B11A 1.782(6) . ?
B10A H10A 1.1100 . ?
B11A B12A 1.771(6) . ?
B11A H11A 1.1100 . ?
B12A H12A 1.1100 . ?
C1B B3B 1.687(8) . ?
C1B B4B 1.702(7) . ?
C1B B5B 1.702(8) . ?
C1B B6B 1.717(8) . ?
C1B B2B 1.718(7) . ?
C1B H1B 1.1100 . ?
B2B B3B 1.745(8) . ?
B2B B7B 1.754(8) . ?
B2B B11B 1.754(7) . ?
B2B B6B 1.763(8) . ?
B2B H2B 1.1100 . ?
B3B B4B 1.737(8) . ?
B3B B8B 1.748(9) . ?
B3B B7B 1.762(8) . ?
B3B H3B 1.1100 . ?
B4B B5B 1.726(9) . ?
B4B B9B 1.742(9) . ?
B4B B8B 1.752(9) . ?
B4B H4B 1.1100 . ?
B5B B6B 1.760(8) . ?
B5B B9B 1.765(9) . ?
B5B B10B 1.766(8) . ?
B5B H5B 1.1100 . ?
B6B B10B 1.748(8) . ?
B6B B11B 1.751(7) . ?
B6B H6B 1.1100 . ?
B7B B8B 1.747(8) . ?
B7B B11B 1.752(7) . ?
B7B B12B 1.752(8) . ?
B7B H7B 1.1100 . ?
B8B B9B 1.743(9) . ?
B8B B12B 1.756(9) . ?
B8B H8B 1.1100 . ?
B9B B12B 1.768(8) . ?
B9B B10B 1.774(8) . ?
B9B H9B 1.1100 . ?
B10B O 1.513(7) . ?
B10B B12B 1.773(8) . ?
B10B B11B 1.773(7) . ?
B10B H10B 1.1100 . ?
O H0 0.8300 . ?
B11B B12B 1.772(6) . ?
B11B H11B 1.1100 . ?
B12B H12B 1.1100 . ?

loop_
_geom_torsion_atom_site_label_1
_geom_torsion_atom_site_label_2
_geom_torsion_atom_site_label_3
_geom_torsion_atom_site_label_4
_geom_torsion
_geom_torsion_site_symmetry_1
_geom_torsion_site_symmetry_2
_geom_torsion_site_symmetry_3
_geom_torsion_site_symmetry_4
_geom_torsion_publ_flag
P2 Pd P1 C121 78.78(13) . . . . ?
B7A Pd P1 C121 -92.19(18) . . . . ?
B12A Pd P1 C121 -81.0(3) . . . . ?
P2 Pd P1 C1 -43.07(14) . . . . ?
B7A Pd P1 C1 145.96(18) . . . . ?
B12A Pd P1 C1 157.2(3) . . . . ?
P2 Pd P1 C111 -160.94(15) . . . . ?
B7A Pd P1 C111 28.1(2) . . . . ?
B12A Pd P1 C111 39.3(3) . . . . ?
P1 Pd P2 C221 -91.14(12) . . . . ?
B7A Pd P2 C221 68.5(3) . . . . ?
B12A Pd P2 C221 79.60(16) . . . . ?
P1 Pd P2 C211 152.56(12) . . . . ?
B7A Pd P2 C211 -47.8(3) . . . . ?
B12A Pd P2 C211 -36.70(16) . . . . ?
P1 Pd P2 C3 34.14(16) . . . . ?
B7A Pd P2 C3 -166.3(3) . . . . ?
B12A Pd P2 C3 -155.12(19) . . . . ?
C121 P1 C1 C2 -58.0(3) . . . . ?
C111 P1 C1 C2 -175.0(3) . . . . ?
Pd P1 C1 C2 66.0(3) . . . . ?
P1 C1 C2 C3 -69.5(4) . . . . ?
C1 C2 C3 P2 61.6(4) . . . . ?
C221 P2 C3 C2 74.4(3) . . . . ?
C211 P2 C3 C2 -171.5(3) . . . . ?
Pd P2 C3 C2 -47.8(4) . . . . ?
C121 P1 C111 C112 4.1(4) . . . . ?
C1 P1 C111 C112 118.9(3) . . . . ?
Pd P1 C111 C112 -116.7(3) . . . . ?
C121 P1 C111 C116 -178.5(3) . . . . ?
C1 P1 C111 C116 -63.7(4) . . . . ?
Pd P1 C111 C116 60.7(3) . . . . ?
C116 C111 C112 C113 0.3(6) . . . . ?
P1 C111 C112 C113 177.7(3) . . . . ?
C111 C112 C113 C114 -0.8(7) . . . . ?
C112 C113 C114 C115 0.8(8) . . . . ?
C113 C114 C115 C116 -0.4(8) . . . . ?
C114 C115 C116 C111 0.0(7) . . . . ?
C112 C111 C116 C115 0.1(7) . . . . ?
P1 C111 C116 C115 -177.3(4) . . . . ?
C1 P1 C121 C122 -35.2(3) . . . . ?
C111 P1 C121 C122 78.9(3) . . . . ?
Pd P1 C121 C122 -162.2(3) . . . . ?
C1 P1 C121 C126 141.6(3) . . . . ?
C111 P1 C121 C126 -104.3(3) . . . . ?
Pd P1 C121 C126 14.6(3) . . . . ?
C126 C121 C122 C123 -0.9(6) . . . . ?
P1 C121 C122 C123 176.0(3) . . . . ?
C121 C122 C123 C124 0.2(7) . . . . ?
C122 C123 C124 C125 0.3(7) . . . . ?
C123 C124 C125 C126 -0.1(7) . . . . ?
C124 C125 C126 C121 -0.5(6) . . . . ?
C122 C121 C126 C125 1.0(6) . . . . ?
P1 C121 C126 C125 -175.8(3) . . . . ?
C221 P2 C211 C216 -147.6(3) . . . . ?
C3 P2 C211 C216 95.0(3) . . . . ?
Pd P2 C211 C216 -32.2(3) . . . . ?
C221 P2 C211 C212 37.8(3) . . . . ?
C3 P2 C211 C212 -79.6(3) . . . . ?
Pd P2 C211 C212 153.2(3) . . . . ?
C216 C211 C212 C213 0.4(6) . . . . ?
P2 C211 C212 C213 175.2(3) . . . . ?
C211 C212 C213 C214 -0.1(6) . . . . ?
C212 C213 C214 C215 -0.1(6) . . . . ?
C213 C214 C215 C216 -0.1(6) . . . . ?
C212 C211 C216 C215 -0.7(6) . . . . ?
P2 C211 C216 C215 -175.2(3) . . . . ?
C214 C215 C216 C211 0.5(6) . . . . ?
C211 P2 C221 C226 69.7(3) . . . . ?
C3 P2 C221 C226 -179.1(3) . . . . ?
Pd P2 C221 C226 -50.2(3) . . . . ?
C211 P2 C221 C222 -113.6(3) . . . . ?
C3 P2 C221 C222 -2.5(3) . . . . ?
Pd P2 C221 C222 126.5(3) . . . . ?
C226 C221 C222 C223 1.4(5) . . . . ?
P2 C221 C222 C223 -175.2(3) . . . . ?
C221 C222 C223 C224 -0.2(6) . . . . ?
C222 C223 C224 C225 -1.3(6) . . . . ?
C223 C224 C225 C226 1.5(6) . . . . ?
C224 C225 C226 C221 -0.2(6) . . . . ?
C222 C221 C226 C225 -1.2(5) . . . . ?
P2 C221 C226 C225 175.6(3) . . . . ?
B3A C1A B2A B7A 40.6(3) . . . . ?
B5A C1A B2A B7A -66.4(4) . . . . ?
B4A C1A B2A B7A 4.0(5) . . . . ?
B6A C1A B2A B7A -102.6(3) . . . . ?
B3A C1A B2A B6A 143.2(3) . . . . ?
B5A C1A B2A B6A 36.2(3) . . . . ?
B4A C1A B2A B6A 106.6(4) . . . . ?
B3A C1A B2A B11A 103.3(3) . . . . ?
B5A C1A B2A B11A -3.7(4) . . . . ?
B4A C1A B2A B11A 66.6(4) . . . . ?
B6A C1A B2A B11A -39.9(3) . . . . ?
B5A C1A B2A B3A -107.0(4) . . . . ?
B4A C1A B2A B3A -36.7(3) . . . . ?
B6A C1A B2A B3A -143.2(3) . . . . ?
B2A C1A B3A B7A -40.7(3) . . . . ?
B5A C1A B3A B7A 65.9(4) . . . . ?
B4A C1A B3A B7A 102.2(3) . . . . ?
B6A C1A B3A B7A -4.5(4) . . . . ?
B2A C1A B3A B8A -103.6(3) . . . . ?
B5A C1A B3A B8A 3.0(4) . . . . ?
B4A C1A B3A B8A 39.3(3) . . . . ?
B6A C1A B3A B8A -67.4(4) . . . . ?
B2A C1A B3A B4A -142.9(3) . . . . ?
B5A C1A B3A B4A -36.3(3) . . . . ?
B6A C1A B3A B4A -106.7(4) . . . . ?
B5A C1A B3A B2A 106.6(4) . . . . ?
B4A C1A B3A B2A 142.9(3) . . . . ?
B6A C1A B3A B2A 36.2(3) . . . . ?
B7A B2A B3A C1A -132.3(3) . . . . ?
B6A B2A B3A C1A -32.8(3) . . . . ?
B11A B2A B3A C1A -95.8(3) . . . . ?
C1A B2A B3A B7A 132.3(3) . . . . ?
B6A B2A B3A B7A 99.5(3) . . . . ?
B11A B2A B3A B7A 36.4(3) . . . . ?
C1A B2A B3A B8A 95.5(4) . . . . ?
B7A B2A B3A B8A -36.8(3) . . . . ?
B6A B2A B3A B8A 62.7(4) . . . . ?
B11A B2A B3A B8A -0.4(5) . . . . ?
C1A B2A B3A B4A 32.7(3) . . . . ?
B7A B2A B3A B4A -99.6(3) . . . . ?
B6A B2A B3A B4A -0.1(4) . . . . ?
B11A B2A B3A B4A -63.2(4) . . . . ?
B2A C1A B4A B8A -2.9(5) . . . . ?
B3A C1A B4A B8A -39.9(3) . . . . ?
B5A C1A B4A B8A 103.0(3) . . . . ?
B6A C1A B4A B8A 67.5(4) . . . . ?
B2A C1A B4A B5A -106.0(4) . . . . ?
B3A C1A B4A B5A -142.9(3) . . . . ?
B6A C1A B4A B5A -35.5(3) . . . . ?
B2A C1A B4A B3A 36.9(3) . . . . ?
B5A C1A B4A B3A 142.9(3) . . . . ?
B6A C1A B4A B3A 107.4(4) . . . . ?
B2A C1A B4A B9A -66.4(4) . . . . ?
B3A C1A B4A B9A -103.4(3) . . . . ?
B5A C1A B4A B9A 39.5(3) . . . . ?
B6A C1A B4A B9A 4.1(5) . . . . ?
B7A B3A B4A C1A -94.8(3) . . . . ?
B8A B3A B4A C1A -134.5(3) . . . . ?
B2A B3A B4A C1A -32.4(3) . . . . ?
C1A B3A B4A B8A 134.5(3) . . . . ?
B7A B3A B4A B8A 39.6(3) . . . . ?
B2A B3A B4A B8A 102.0(3) . . . . ?
C1A B3A B4A B5A 32.7(3) . . . . ?
B7A B3A B4A B5A -62.1(4) . . . . ?
B8A B3A B4A B5A -101.7(3) . . . . ?
B2A B3A B4A B5A 0.3(4) . . . . ?
C1A B3A B4A B9A 95.9(3) . . . . ?
B7A B3A B4A B9A 1.1(4) . . . . ?
B8A B3A B4A B9A -38.6(3) . . . . ?
B2A B3A B4A B9A 63.5(4) . . . . ?
B2A C1A B5A B9A 67.7(4) . . . . ?
B3A C1A B5A B9A -3.6(4) . . . . ?
B4A C1A B5A B9A -40.0(3) . . . . ?
B6A C1A B5A B9A 103.8(3) . . . . ?
B2A C1A B5A B10A 4.0(4) . . . . ?
B3A C1A B5A B10A -67.3(4) . . . . ?
B4A C1A B5A B10A -103.7(3) . . . . ?
B6A C1A B5A B10A 40.2(3) . . . . ?
B2A C1A B5A B4A 107.7(4) . . . . ?
B3A C1A B5A B4A 36.4(3) . . . . ?
B6A C1A B5A B4A 143.9(3) . . . . ?
B2A C1A B5A B6A -36.2(3) . . . . ?
B3A C1A B5A B6A -107.5(4) . . . . ?
B4A C1A B5A B6A -143.9(3) . . . . ?
B8A B4A B5A C1A -96.4(3) . . . . ?
B3A B4A B5A C1A -32.6(3) . . . . ?
B9A B4A B5A C1A -134.5(3) . . . . ?
C1A B4A B5A B9A 134.5(3) . . . . ?
B8A B4A B5A B9A 38.0(3) . . . . ?
B3A B4A B5A B9A 101.8(3) . . . . ?
C1A B4A B5A B10A 96.3(3) . . . . ?
B8A B4A B5A B10A -0.1(4) . . . . ?
B3A B4A B5A B10A 63.7(4) . . . . ?
B9A B4A B5A B10A -38.2(3) . . . . ?
C1A B4A B5A B6A 32.2(3) . . . . ?
B8A B4A B5A B6A -64.2(4) . . . . ?
B3A B4A B5A B6A -0.4(4) . . . . ?
B9A B4A B5A B6A -102.2(3) . . . . ?
B2A C1A B6A B11A 40.3(3) . . . . ?
B3A C1A B6A B11A 3.7(4) . . . . ?
B5A C1A B6A B11A -102.6(3) . . . . ?
B4A C1A B6A B11A -67.1(4) . . . . ?
B3A C1A B6A B2A -36.6(3) . . . . ?
B5A C1A B6A B2A -142.9(3) . . . . ?
B4A C1A B6A B2A -107.4(4) . . . . ?
B2A C1A B6A B5A 142.9(3) . . . . ?
B3A C1A B6A B5A 106.3(4) . . . . ?
B4A C1A B6A B5A 35.5(3) . . . . ?
B2A C1A B6A B10A 103.1(3) . . . . ?
B3A C1A B6A B10A 66.4(4) . . . . ?
B5A C1A B6A B10A -39.8(3) . . . . ?
B4A C1A B6A B10A -4.4(4) . . . . ?
B7A B2A B6A C1A 94.8(3) . . . . ?
B11A B2A B6A C1A 133.8(3) . . . . ?
B3A B2A B6A C1A 32.4(3) . . . . ?
C1A B2A B6A B11A -133.8(3) . . . . ?
B7A B2A B6A B11A -39.0(3) . . . . ?
B3A B2A B6A B11A -101.4(3) . . . . ?
C1A B2A B6A B5A -32.6(3) . . . . ?
B7A B2A B6A B5A 62.2(4) . . . . ?
B11A B2A B6A B5A 101.3(3) . . . . ?
B3A B2A B6A B5A -0.2(4) . . . . ?
C1A B2A B6A B10A -95.8(3) . . . . ?
B7A B2A B6A B10A -1.0(4) . . . . ?
B11A B2A B6A B10A 38.0(3) . . . . ?
B3A B2A B6A B10A -63.4(4) . . . . ?
B9A B5A B6A C1A -96.4(4) . . . . ?
B10A B5A B6A C1A -134.1(3) . . . . ?
B4A B5A B6A C1A -32.2(3) . . . . ?
C1A B5A B6A B11A 96.2(4) . . . . ?
B9A B5A B6A B11A -0.3(5) . . . . ?
B10A B5A B6A B11A -37.9(3) . . . . ?
B4A B5A B6A B11A 64.0(4) . . . . ?
C1A B5A B6A B2A 32.5(3) . . . . ?
B9A B5A B6A B2A -63.9(4) . . . . ?
B10A B5A B6A B2A -101.6(3) . . . . ?
B4A B5A B6A B2A 0.4(4) . . . . ?
C1A B5A B6A B10A 134.1(3) . . . . ?
B9A B5A B6A B10A 37.7(3) . . . . ?
B4A B5A B6A B10A 101.9(3) . . . . ?
C1A B3A B7A B12A -61.1(4) . . . . ?
B8A B3A B7A B12A 38.5(3) . . . . ?
B4A B3A B7A B12A -0.4(4) . . . . ?
B2A B3A B7A B12A -101.2(4) . . . . ?
C1A B3A B7A B2A 40.0(3) . . . . ?
B8A B3A B7A B2A 139.6(4) . . . . ?
B4A B3A B7A B2A 100.8(4) . . . . ?
C1A B3A B7A B11A 3.5(4) . . . . ?
B8A B3A B7A B11A 103.0(3) . . . . ?
B4A B3A B7A B11A 64.2(4) . . . . ?
B2A B3A B7A B11A -36.6(3) . . . . ?
C1A B3A B7A B8A -99.6(3) . . . . ?
B4A B3A B7A B8A -38.8(3) . . . . ?
B2A B3A B7A B8A -139.6(4) . . . . ?
C1A B3A B7A Pd -140.8(5) . . . . ?
B8A B3A B7A Pd -41.2(6) . . . . ?
B4A B3A B7A Pd -80.1(7) . . . . ?
B2A B3A B7A Pd 179.2(6) . . . . ?
C1A B2A B7A B12A 61.3(4) . . . . ?
B6A B2A B7A B12A 0.1(4) . . . . ?
B11A B2A B7A B12A -38.4(3) . . . . ?
B3A B2A B7A B12A 101.5(4) . . . . ?
C1A B2A B7A B3A -40.2(3) . . . . ?
B6A B2A B7A B3A -101.4(4) . . . . ?
B11A B2A B7A B3A -139.9(3) . . . . ?
C1A B2A B7A B11A 99.7(3) . . . . ?
B6A B2A B7A B11A 38.5(3) . . . . ?
B3A B2A B7A B11A 139.9(3) . . . . ?
C1A B2A B7A B8A -3.4(4) . . . . ?
B6A B2A B7A B8A -64.6(4) . . . . ?
B11A B2A B7A B8A -103.1(3) . . . . ?
B3A B2A B7A B8A 36.8(3) . . . . ?
C1A B2A B7A Pd 140.6(4) . . . . ?
B6A B2A B7A Pd 79.3(6) . . . . ?
B11A B2A B7A Pd 40.9(5) . . . . ?
B3A B2A B7A Pd -179.3(6) . . . . ?
P2 Pd B7A B12A 15.2(4) . . . . ?
P1 Pd B7A B12A 172.94(17) . . . . ?
P2 Pd B7A B3A 105.3(6) . . . . ?
P1 Pd B7A B3A -96.9(6) . . . . ?
B12A Pd B7A B3A 90.1(6) . . . . ?
P2 Pd B7A B2A -76.0(6) . . . . ?
P1 Pd B7A B2A 81.7(5) . . . . ?
B12A Pd B7A B2A -91.3(6) . . . . ?
P2 Pd B7A B11A -41.4(4) . . . . ?
P1 Pd B7A B11A 116.35(19) . . . . ?
B12A Pd B7A B11A -56.6(2) . . . . ?
P2 Pd B7A B8A 70.2(4) . . . . ?
P1 Pd B7A B8A -132.1(2) . . . . ?
B12A Pd B7A B8A 54.9(2) . . . . ?
C1A B4A B8A B3A 39.0(3) . . . . ?
B5A B4A B8A B3A 100.3(3) . . . . ?
B9A B4A B8A B3A 137.7(3) . . . . ?
C1A B4A B8A B12A -60.0(4) . . . . ?
B5A B4A B8A B12A 1.3(4) . . . . ?
B3A B4A B8A B12A -98.9(3) . . . . ?
B9A B4A B8A B12A 38.7(3) . . . . ?
C1A B4A B8A B7A 0.5(4) . . . . ?
B5A B4A B8A B7A 61.9(4) . . . . ?
B3A B4A B8A B7A -38.4(3) . . . . ?
B9A B4A B8A B7A 99.2(3) . . . . ?
C1A B4A B8A B9A -98.7(3) . . . . ?
B5A B4A B8A B9A -37.4(3) . . . . ?
B3A B4A B8A B9A -137.7(3) . . . . ?
C1A B3A B8A B4A -39.0(3) . . . . ?
B7A B3A B8A B4A -135.7(3) . . . . ?
B2A B3A B8A B4A -99.6(4) . . . . ?
C1A B3A B8A B12A 60.2(4) . . . . ?
B7A B3A B8A B12A -36.5(3) . . . . ?
B4A B3A B8A B12A 99.2(3) . . . . ?
B2A B3A B8A B12A -0.4(4) . . . . ?
C1A B3A B8A B7A 96.7(3) . . . . ?
B4A B3A B8A B7A 135.7(3) . . . . ?
B2A B3A B8A B7A 36.1(3) . . . . ?
C1A B3A B8A B9A -1.2(4) . . . . ?
B7A B3A B8A B9A -97.9(3) . . . . ?
B4A B3A B8A B9A 37.9(3) . . . . ?
B2A B3A B8A B9A -61.8(4) . . . . ?
B12A B7A B8A B4A -98.2(3) . . . . ?
B3A B7A B8A B4A 39.2(3) . . . . ?
B2A B7A B8A B4A 1.8(4) . . . . ?
B11A B7A B8A B4A -62.9(4) . . . . ?
Pd B7A B8A B4A -159.4(3) . . . . ?
B12A B7A B8A B3A -137.4(3) . . . . ?
B2A B7A B8A B3A -37.4(3) . . . . ?
B11A B7A B8A B3A -102.1(3) . . . . ?
Pd B7A B8A B3A 161.4(3) . . . . ?
B3A B7A B8A B12A 137.4(3) . . . . ?
B2A B7A B8A B12A 100.0(3) . . . . ?
B11A B7A B8A B12A 35.3(3) . . . . ?
Pd B7A B8A B12A -61.2(2) . . . . ?
B12A B7A B8A B9A -35.5(3) . . . . ?
B3A B7A B8A B9A 101.9(3) . . . . ?
B2A B7A B8A B9A 64.5(4) . . . . ?
B11A B7A B8A B9A -0.2(4) . . . . ?
Pd B7A B8A B9A -96.7(3) . . . . ?
C1A B5A B9A B12A -60.2(4) . . . . ?
B10A B5A B9A B12A 38.9(3) . . . . ?
B4A B5A B9A B12A -99.4(3) . . . . ?
B6A B5A B9A B12A 1.7(4) . . . . ?
C1A B5A B9A B4A 39.2(3) . . . . ?
B10A B5A B9A B4A 138.3(3) . . . . ?
B6A B5A B9A B4A 101.0(4) . . . . ?
C1A B5A B9A B8A 2.6(4) . . . . ?
B10A B5A B9A B8A 101.6(3) . . . . ?
B4A B5A B9A B8A -36.6(3) . . . . ?
B6A B5A B9A B8A 64.4(4) . . . . ?
C1A B5A B9A B10A -99.1(3) . . . . ?
B4A B5A B9A B10A -138.3(3) . . . . ?
B6A B5A B9A B10A -37.2(3) . . . . ?
C1A B4A B9A B12A 59.8(4) . . . . ?
B8A B4A B9A B12A -39.4(3) . . . . ?
B5A B4A B9A B12A 98.7(3) . . . . ?
B3A B4A B9A B12A -1.3(4) . . . . ?
C1A B4A B9A B5A -39.0(3) . . . . ?
B8A B4A B9A B5A -138.2(3) . . . . ?
B3A B4A B9A B5A -100.0(4) . . . . ?
C1A B4A B9A B8A 99.2(3) . . . . ?
B5A B4A B9A B8A 138.2(3) . . . . ?
B3A B4A B9A B8A 38.2(3) . . . . ?
C1A B4A B9A B10A -2.0(4) . . . . ?
B8A B4A B9A B10A -101.2(3) . . . . ?
B5A B4A B9A B10A 37.0(3) . . . . ?
B3A B4A B9A B10A -63.0(4) . . . . ?
B4A B8A B9A B12A 135.0(3) . . . . ?
B3A B8A B9A B12A 97.0(3) . . . . ?
B7A B8A B9A B12A 35.3(3) . . . . ?
B4A B8A B9A B5A 37.1(3) . . . . ?
B3A B8A B9A B5A -0.9(4) . . . . ?
B12A B8A B9A B5A -97.9(3) . . . . ?
B7A B8A B9A B5A -62.6(4) . . . . ?
B3A B8A B9A B4A -38.0(3) . . . . ?
B12A B8A B9A B4A -135.0(3) . . . . ?
B7A B8A B9A B4A -99.8(3) . . . . ?
B4A B8A B9A B10A 99.9(3) . . . . ?
B3A B8A B9A B10A 61.9(4) . . . . ?
B12A B8A B9A B10A -35.1(3) . . . . ?
B7A B8A B9A B10A 0.2(4) . . . . ?
C1A B5A B10A B12A 60.4(4) . . . . ?
B9A B5A B10A B12A -39.0(3) . . . . ?
B4A B5A B10A B12A -1.2(4) . . . . ?
B6A B5A B10A B12A 100.0(3) . . . . ?
C1A B5A B10A B6A -39.5(3) . . . . ?
B9A B5A B10A B6A -138.9(4) . . . . ?
B4A B5A B10A B6A -101.1(4) . . . . ?
C1A B5A B10A B11A -2.5(4) . . . . ?
B9A B5A B10A B11A -101.9(3) . . . . ?
B4A B5A B10A B11A -64.1(4) . . . . ?
B6A B5A B10A B11A 37.0(3) . . . . ?
C1A B5A B10A B9A 99.4(3) . . . . ?
B4A B5A B10A B9A 37.8(3) . . . . ?
B6A B5A B10A B9A 138.9(4) . . . . ?
C1A B6A B10A B12A -59.3(4) . . . . ?
B11A B6A B10A B12A 39.5(3) . . . . ?
B2A B6A B10A B12A 1.5(4) . . . . ?
B5A B6A B10A B12A -98.4(3) . . . . ?
C1A B6A B10A B5A 39.2(3) . . . . ?
B11A B6A B10A B5A 137.9(4) . . . . ?
B2A B6A B10A B5A 100.0(4) . . . . ?
C1A B6A B10A B11A -98.7(3) . . . . ?
B2A B6A B10A B11A -37.9(3) . . . . ?
B5A B6A B10A B11A -137.9(4) . . . . ?
C1A B6A B10A B9A 2.8(4) . . . . ?
B11A B6A B10A B9A 101.5(3) . . . . ?
B2A B6A B10A B9A 63.6(4) . . . . ?
B5A B6A B10A B9A -36.4(3) . . . . ?
B5A B9A B10A B12A 135.0(3) . . . . ?
B4A B9A B10A B12A 97.7(3) . . . . ?
B8A B9A B10A B12A 35.6(3) . . . . ?
B12A B9A B10A B5A -135.0(3) . . . . ?
B4A B9A B10A B5A -37.2(3) . . . . ?
B8A B9A B10A B5A -99.4(3) . . . . ?
B12A B9A B10A B6A -98.2(3) . . . . ?
B5A B9A B10A B6A 36.7(3) . . . . ?
B4A B9A B10A B6A -0.5(4) . . . . ?
B8A B9A B10A B6A -62.7(4) . . . . ?
B12A B9A B10A B11A -35.6(3) . . . . ?
B5A B9A B10A B11A 99.3(3) . . . . ?
B4A B9A B10A B11A 62.1(4) . . . . ?
B8A B9A B10A B11A -0.1(4) . . . . ?
C1A B6A B11A B2A -39.3(3) . . . . ?
B5A B6A B11A B2A -100.3(4) . . . . ?
B10A B6A B11A B2A -137.8(3) . . . . ?
C1A B6A B11A B12A 59.7(4) . . . . ?
B2A B6A B11A B12A 99.0(3) . . . . ?
B5A B6A B11A B12A -1.3(4) . . . . ?
B10A B6A B11A B12A -38.8(3) . . . . ?
C1A B6A B11A B7A -1.2(4) . . . . ?
B2A B6A B11A B7A 38.1(3) . . . . ?
B5A B6A B11A B7A -62.2(4) . . . . ?
B10A B6A B11A B7A -99.7(3) . . . . ?
C1A B6A B11A B10A 98.6(3) . . . . ?
B2A B6A B11A B10A 137.8(3) . . . . ?
B5A B6A B11A B10A 37.6(3) . . . . ?
C1A B2A B11A B6A 39.7(3) . . . . ?
B7A B2A B11A B6A 136.4(3) . . . . ?
B3A B2A B11A B6A 100.7(4) . . . . ?
C1A B2A B11A B12A -59.9(4) . . . . ?
B7A B2A B11A B12A 36.7(3) . . . . ?
B6A B2A B11A B12A -99.7(3) . . . . ?
B3A B2A B11A B12A 1.0(4) . . . . ?
C1A B2A B11A B7A -96.7(3) . . . . ?
B6A B2A B11A B7A -136.4(3) . . . . ?
B3A B2A B11A B7A -35.7(3) . . . . ?
C1A B2A B11A B10A 1.9(4) . . . . ?
B7A B2A B11A B10A 98.5(3) . . . . ?
B6A B2A B11A B10A -37.9(3) . . . . ?
B3A B2A B11A B10A 62.8(4) . . . . ?
B12A B7A B11A B6A 98.7(3) . . . . ?
B3A B7A B11A B6A -1.5(4) . . . . ?
B2A B7A B11A B6A -38.6(3) . . . . ?
B8A B7A B11A B6A 63.3(4) . . . . ?
Pd B7A B11A B6A 162.2(3) . . . . ?
B12A B7A B11A B2A 137.3(3) . . . . ?
B3A B7A B11A B2A 37.2(3) . . . . ?
B8A B7A B11A B2A 102.0(3) . . . . ?
Pd B7A B11A B2A -159.2(3) . . . . ?
B3A B7A B11A B12A -100.2(3) . . . . ?
B2A B7A B11A B12A -137.3(3) . . . . ?
B8A B7A B11A B12A -35.4(3) . . . . ?
Pd B7A B11A B12A 63.5(2) . . . . ?
B12A B7A B11A B10A 35.5(3) . . . . ?
B3A B7A B11A B10A -64.7(4) . . . . ?
B2A B7A B11A B10A -101.8(3) . . . . ?
B8A B7A B11A B10A 0.1(4) . . . . ?
Pd B7A B11A B10A 99.0(3) . . . . ?
B12A B10A B11A B6A -135.2(3) . . . . ?
B5A B10A B11A B6A -37.4(3) . . . . ?
B9A B10A B11A B6A -100.0(3) . . . . ?
B12A B10A B11A B2A -97.4(3) . . . . ?
B5A B10A B11A B2A 0.4(4) . . . . ?
B6A B10A B11A B2A 37.8(3) . . . . ?
B9A B10A B11A B2A -62.2(4) . . . . ?
B5A B10A B11A B12A 97.8(3) . . . . ?
B6A B10A B11A B12A 135.2(3) . . . . ?
B9A B10A B11A B12A 35.2(3) . . . . ?
B12A B10A B11A B7A -35.2(3) . . . . ?
B5A B10A B11A B7A 62.6(4) . . . . ?
B6A B10A B11A B7A 100.0(3) . . . . ?
B9A B10A B11A B7A 0.0(4) . . . . ?
B3A B7A B12A B10A 66.1(4) . . . . ?
B2A B7A B12A B10A 0.9(4) . . . . ?
B11A B7A B12A B10A -37.3(3) . . . . ?
B8A B7A B12A B10A 104.4(3) . . . . ?
Pd B7A B12A B10A -144.3(3) . . . . ?
B3A B7A B12A B9A -0.4(4) . . . . ?
B2A B7A B12A B9A -65.6(4) . . . . ?
B11A B7A B12A B9A -103.9(3) . . . . ?
B8A B7A B12A B9A 37.8(3) . . . . ?
Pd B7A B12A B9A 149.1(3) . . . . ?
B3A B7A B12A B11A 103.4(3) . . . . ?
B2A B7A B12A B11A 38.2(3) . . . . ?
B8A B7A B12A B11A 141.7(3) . . . . ?
Pd B7A B12A B11A -107.0(2) . . . . ?
B3A B7A B12A B8A -38.2(3) . . . . ?
B2A B7A B12A B8A -103.4(3) . . . . ?
B11A B7A B12A B8A -141.7(3) . . . . ?
Pd B7A B12A B8A 111.3(2) . . . . ?
B3A B7A B12A Pd -149.6(3) . . . . ?
B2A B7A B12A Pd 145.2(3) . . . . ?
B11A B7A B12A Pd 107.0(2) . . . . ?
B8A B7A B12A Pd -111.3(2) . . . . ?
B5A B10A B12A B7A -64.1(4) . . . . ?
B6A B10A B12A B7A -1.5(4) . . . . ?
B11A B10A B12A B7A 37.4(3) . . . . ?
B9A B10A B12A B7A -103.1(3) . . . . ?
B5A B10A B12A B9A 39.0(3) . . . . ?
B6A B10A B12A B9A 101.5(3) . . . . ?
B11A B10A B12A B9A 140.5(3) . . . . ?
B5A B10A B12A B11A -101.5(3) . . . . ?
B6A B10A B12A B11A -38.9(3) . . . . ?
B9A B10A B12A B11A -140.5(3) . . . . ?
B5A B10A B12A B8A 2.1(4) . . . . ?
B6A B10A B12A B8A 64.6(4) . . . . ?
B11A B10A B12A B8A 103.5(3) . . . . ?
B9A B10A B12A B8A -37.0(3) . . . . ?
B5A B10A B12A Pd -145.9(4) . . . . ?
B6A B10A B12A Pd -83.4(5) . . . . ?
B11A B10A B12A Pd -44.4(5) . . . . ?
B9A B10A B12A Pd 175.1(5) . . . . ?
B5A B9A B12A B7A 63.5(4) . . . . ?
B4A B9A B12A B7A 1.1(4) . . . . ?
B8A B9A B12A B7A -37.8(3) . . . . ?
B10A B9A B12A B7A 102.7(3) . . . . ?
B5A B9A B12A B10A -39.2(3) . . . . ?
B4A B9A B12A B10A -101.6(3) . . . . ?
B8A B9A B12A B10A -140.4(3) . . . . ?
B5A B9A B12A B11A -2.5(4) . . . . ?
B4A B9A B12A B11A -64.9(4) . . . . ?
B8A B9A B12A B11A -103.8(3) . . . . ?
B10A B9A B12A B11A 36.6(3) . . . . ?
B5A B9A B12A B8A 101.3(3) . . . . ?
B4A B9A B12A B8A 38.8(3) . . . . ?
B10A B9A B12A B8A 140.4(3) . . . . ?
B5A B9A B12A Pd 146.5(5) . . . . ?
B4A B9A B12A Pd 84.0(6) . . . . ?
B8A B9A B12A Pd 45.2(5) . . . . ?
B10A B9A B12A Pd -174.4(6) . . . . ?
B6A B11A B12A B7A -99.9(3) . . . . ?
B2A B11A B12A B7A -37.1(3) . . . . ?
B10A B11A B12A B7A -139.4(3) . . . . ?
B6A B11A B12A B10A 39.5(3) . . . . ?
B2A B11A B12A B10A 102.3(3) . . . . ?
B7A B11A B12A B10A 139.4(3) . . . . ?
B6A B11A B12A B9A 2.4(4) . . . . ?
B2A B11A B12A B9A 65.2(4) . . . . ?
B7A B11A B12A B9A 102.3(3) . . . . ?
B10A B11A B12A B9A -37.1(3) . . . . ?
B6A B11A B12A B8A -64.1(4) . . . . ?
B2A B11A B12A B8A -1.3(4) . . . . ?
B7A B11A B12A B8A 35.8(3) . . . . ?
B10A B11A B12A B8A -103.6(3) . . . . ?
B6A B11A B12A Pd -163.2(3) . . . . ?
B2A B11A B12A Pd -100.4(3) . . . . ?
B7A B11A B12A Pd -63.3(2) . . . . ?
B10A B11A B12A Pd 157.3(3) . . . . ?
B4A B8A B12A B7A 99.7(3) . . . . ?
B3A B8A B12A B7A 36.9(3) . . . . ?
B9A B8A B12A B7A 139.1(3) . . . . ?
B4A B8A B12A B10A -2.1(4) . . . . ?
B3A B8A B12A B10A -65.0(4) . . . . ?
B7A B8A B12A B10A -101.9(3) . . . . ?
B9A B8A B12A B10A 37.2(3) . . . . ?
B4A B8A B12A B9A -39.4(3) . . . . ?
B3A B8A B12A B9A -102.3(3) . . . . ?
B7A B8A B12A B9A -139.1(3) . . . . ?
B4A B8A B12A B11A 63.9(4) . . . . ?
B3A B8A B12A B11A 1.1(4) . . . . ?
B7A B8A B12A B11A -35.8(3) . . . . ?
B9A B8A B12A B11A 103.3(3) . . . . ?
B4A B8A B12A Pd 160.8(2) . . . . ?
B3A B8A B12A Pd 97.9(3) . . . . ?
B7A B8A B12A Pd 61.0(2) . . . . ?
B9A B8A B12A Pd -159.9(3) . . . . ?
P2 Pd B12A B7A -173.17(18) . . . . ?
P1 Pd B12A B7A -15.4(4) . . . . ?
P2 Pd B12A B10A -78.3(5) . . . . ?
P1 Pd B12A B10A 79.5(5) . . . . ?
B7A Pd B12A B10A 94.9(5) . . . . ?
P2 Pd B12A B9A 92.6(5) . . . . ?
P1 Pd B12A B9A -109.6(5) . . . . ?
B7A Pd B12A B9A -94.2(6) . . . . ?
P2 Pd B12A B11A -116.09(19) . . . . ?
P1 Pd B12A B11A 41.7(4) . . . . ?
B7A Pd B12A B11A 57.1(2) . . . . ?
P2 Pd B12A B8A 131.47(19) . . . . ?
P1 Pd B12A B8A -70.8(3) . . . . ?
B7A Pd B12A B8A -55.4(2) . . . . ?
B4B C1B B2B B3B -36.9(4) . . . . ?
B5B C1B B2B B3B -103.3(5) . . . . ?
B6B C1B B2B B3B -140.2(4) . . . . ?
B3B C1B B2B B7B 39.1(4) . . . . ?
B4B C1B B2B B7B 2.3(5) . . . . ?
B5B C1B B2B B7B -64.2(5) . . . . ?
B6B C1B B2B B7B -101.1(4) . . . . ?
B3B C1B B2B B11B 101.7(4) . . . . ?
B4B C1B B2B B11B 64.8(5) . . . . ?
B5B C1B B2B B11B -1.6(6) . . . . ?
B6B C1B B2B B11B -38.5(3) . . . . ?
B3B C1B B2B B6B 140.2(4) . . . . ?
B4B C1B B2B B6B 103.3(4) . . . . ?
B5B C1B B2B B6B 36.9(4) . . . . ?
B5B C1B B3B B4B -36.1(4) . . . . ?
B6B C1B B3B B4B -103.4(5) . . . . ?
B2B C1B B3B B4B -140.8(4) . . . . ?
B4B C1B B3B B2B 140.8(4) . . . . ?
B5B C1B B3B B2B 104.7(5) . . . . ?
B6B C1B B3B B2B 37.4(4) . . . . ?
B4B C1B B3B B8B 39.0(4) . . . . ?
B5B C1B B3B B8B 2.9(6) . . . . ?
B6B C1B B3B B8B -64.4(5) . . . . ?
B2B C1B B3B B8B -101.8(5) . . . . ?
B4B C1B B3B B7B 101.6(5) . . . . ?
B5B C1B B3B B7B 65.5(5) . . . . ?
B6B C1B B3B B7B -1.8(6) . . . . ?
B2B C1B B3B B7B -39.2(4) . . . . ?
B7B B2B B3B C1B -135.7(4) . . . . ?
B11B B2B B3B C1B -97.9(4) . . . . ?
B6B B2B B3B C1B -35.0(4) . . . . ?
C1B B2B B3B B4B 35.2(4) . . . . ?
B7B B2B B3B B4B -100.5(5) . . . . ?
B11B B2B B3B B4B -62.7(5) . . . . ?
B6B B2B B3B B4B 0.2(6) . . . . ?
C1B B2B B3B B8B 99.3(5) . . . . ?
B7B B2B B3B B8B -36.4(4) . . . . ?
B11B B2B B3B B8B 1.4(6) . . . . ?
B6B B2B B3B B8B 64.3(5) . . . . ?
C1B B2B B3B B7B 135.7(4) . . . . ?
B11B B2B B3B B7B 37.8(4) . . . . ?
B6B B2B B3B B7B 100.7(4) . . . . ?
B3B C1B B4B B5B -141.2(4) . . . . ?
B6B C1B B4B B5B -37.3(4) . . . . ?
B2B C1B B4B B5B -104.3(5) . . . . ?
B5B C1B B4B B3B 141.2(4) . . . . ?
B6B C1B B4B B3B 103.9(5) . . . . ?
B2B C1B B4B B3B 36.9(4) . . . . ?
B3B C1B B4B B9B -101.4(5) . . . . ?
B5B C1B B4B B9B 39.8(4) . . . . ?
B6B C1B B4B B9B 2.5(6) . . . . ?
B2B C1B B4B B9B -64.5(5) . . . . ?
B3B C1B B4B B8B -38.7(4) . . . . ?
B5B C1B B4B B8B 102.6(5) . . . . ?
B6B C1B B4B B8B 65.3(5) . . . . ?
B2B C1B B4B B8B -1.8(6) . . . . ?
B2B B3B B4B C1B -35.4(4) . . . . ?
B8B B3B B4B C1B -136.2(4) . . . . ?
B7B B3B B4B C1B -99.1(4) . . . . ?
C1B B3B B4B B5B 34.6(4) . . . . ?
B2B B3B B4B B5B -0.8(6) . . . . ?
B8B B3B B4B B5B -101.6(5) . . . . ?
B7B B3B B4B B5B -64.5(5) . . . . ?
C1B B3B B4B B9B 99.4(5) . . . . ?
B2B B3B B4B B9B 64.0(6) . . . . ?
B8B B3B B4B B9B -36.8(4) . . . . ?
B7B B3B B4B B9B 0.3(6) . . . . ?
C1B B3B B4B B8B 136.2(4) . . . . ?
B2B B3B B4B B8B 100.8(5) . . . . ?
B7B B3B B4B B8B 37.1(4) . . . . ?
B3B C1B B5B B4B 36.4(4) . . . . ?
B6B C1B B5B B4B 140.3(4) . . . . ?
B2B C1B B5B B4B 103.5(5) . . . . ?
B3B C1B B5B B6B -103.9(5) . . . . ?
B4B C1B B5B B6B -140.3(4) . . . . ?
B2B C1B B5B B6B -36.8(4) . . . . ?
B3B C1B B5B B9B -2.5(6) . . . . ?
B4B C1B B5B B9B -38.9(4) . . . . ?
B6B C1B B5B B9B 101.4(4) . . . . ?
B2B C1B B5B B9B 64.6(5) . . . . ?
B3B C1B B5B B10B -65.6(6) . . . . ?
B4B C1B B5B B10B -102.0(5) . . . . ?
B6B C1B B5B B10B 38.3(4) . . . . ?
B2B C1B B5B B10B 1.5(6) . . . . ?
B3B B4B B5B C1B -34.3(4) . . . . ?
B9B B4B B5B C1B -135.7(4) . . . . ?
B8B B4B B5B C1B -98.1(4) . . . . ?
C1B B4B B5B B6B 35.4(4) . . . . ?
B3B B4B B5B B6B 1.1(6) . . . . ?
B9B B4B B5B B6B -100.4(4) . . . . ?
B8B B4B B5B B6B -62.7(5) . . . . ?
C1B B4B B5B B9B 135.7(4) . . . . ?
B3B B4B B5B B9B 101.4(5) . . . . ?
B8B B4B B5B B9B 37.7(4) . . . . ?
C1B B4B B5B B10B 98.3(5) . . . . ?
B3B B4B B5B B10B 64.0(6) . . . . ?
B9B B4B B5B B10B -37.4(4) . . . . ?
B8B B4B B5B B10B 0.3(6) . . . . ?
B3B C1B B6B B10B 65.0(5) . . . . ?
B4B C1B B6B B10B -1.9(5) . . . . ?
B5B C1B B6B B10B -38.8(4) . . . . ?
B2B C1B B6B B10B 102.3(4) . . . . ?
B3B C1B B6B B11B 1.3(5) . . . . ?
B4B C1B B6B B11B -65.6(5) . . . . ?
B5B C1B B6B B11B -102.5(4) . . . . ?
B2B C1B B6B B11B 38.6(4) . . . . ?
B3B C1B B6B B5B 103.8(5) . . . . ?
B4B C1B B6B B5B 36.9(4) . . . . ?
B2B C1B B6B B5B 141.1(4) . . . . ?
B3B C1B B6B B2B -37.3(4) . . . . ?
B4B C1B B6B B2B -104.2(5) . . . . ?
B5B C1B B6B B2B -141.1(4) . . . . ?
B4B B5B B6B C1B -35.4(4) . . . . ?
B9B B5B B6B C1B -98.7(5) . . . . ?
B10B B5B B6B C1B -136.2(4) . . . . ?
C1B B5B B6B B10B 136.2(4) . . . . ?
B4B B5B B6B B10B 100.8(5) . . . . ?
B9B B5B B6B B10B 37.6(4) . . . . ?
C1B B5B B6B B11B 97.9(4) . . . . ?
B4B B5B B6B B11B 62.5(5) . . . . ?
B9B B5B B6B B11B -0.8(6) . . . . ?
B10B B5B B6B B11B -38.4(4) . . . . ?
C1B B5B B6B B2B 34.5(4) . . . . ?
B4B B5B B6B B2B -1.0(6) . . . . ?
B9B B5B B6B B2B -64.2(5) . . . . ?
B10B B5B B6B B2B -101.8(4) . . . . ?
B3B B2B B6B C1B 34.7(4) . . . . ?
B7B B2B B6B C1B 98.3(4) . . . . ?
B11B B2B B6B C1B 136.1(4) . . . . ?
C1B B2B B6B B10B -98.2(5) . . . . ?
B3B B2B B6B B10B -63.5(5) . . . . ?
B7B B2B B6B B10B 0.1(5) . . . . ?
B11B B2B B6B B10B 37.9(4) . . . . ?
C1B B2B B6B B11B -136.1(4) . . . . ?
B3B B2B B6B B11B -101.4(4) . . . . ?
B7B B2B B6B B11B -37.8(4) . . . . ?
C1B B2B B6B B5B -34.2(4) . . . . ?
B3B B2B B6B B5B 0.5(5) . . . . ?
B7B B2B B6B B5B 64.0(5) . . . . ?
B11B B2B B6B B5B 101.9(4) . . . . ?
C1B B2B B7B B8B -1.8(5) . . . . ?
B3B B2B B7B B8B 36.3(4) . . . . ?
B11B B2B B7B B8B -101.4(5) . . . . ?
B6B B2B B7B B8B -63.7(5) . . . . ?
C1B B2B B7B B11B 99.6(4) . . . . ?
B3B B2B B7B B11B 137.7(4) . . . . ?
B6B B2B B7B B11B 37.7(4) . . . . ?
C1B B2B B7B B12B 62.0(5) . . . . ?
B3B B2B B7B B12B 100.2(4) . . . . ?
B11B B2B B7B B12B -37.6(4) . . . . ?
B6B B2B B7B B12B 0.2(5) . . . . ?
C1B B2B B7B B3B -38.1(4) . . . . ?
B11B B2B B7B B3B -137.7(4) . . . . ?
B6B B2B B7B B3B -100.0(4) . . . . ?
C1B B3B B7B B8B -100.1(4) . . . . ?
B4B B3B B7B B8B -37.4(4) . . . . ?
B2B B3B B7B B8B -139.3(4) . . . . ?
C1B B3B B7B B11B 1.5(5) . . . . ?
B4B B3B B7B B11B 64.3(5) . . . . ?
B2B B3B B7B B11B -37.6(4) . . . . ?
B8B B3B B7B B11B 101.7(5) . . . . ?
C1B B3B B7B B12B -62.6(5) . . . . ?
B4B B3B B7B B12B 0.2(5) . . . . ?
B2B B3B B7B B12B -101.7(4) . . . . ?
B8B B3B B7B B12B 37.6(4) . . . . ?
C1B B3B B7B B2B 39.2(4) . . . . ?
B4B B3B B7B B2B 101.9(5) . . . . ?
B8B B3B B7B B2B 139.3(4) . . . . ?
B11B B7B B8B B9B 0.6(6) . . . . ?
B12B B7B B8B B9B -37.7(4) . . . . ?
B2B B7B B8B B9B 64.2(6) . . . . ?
B3B B7B B8B B9B 100.4(5) . . . . ?
B11B B7B B8B B3B -99.8(4) . . . . ?
B12B B7B B8B B3B -138.0(4) . . . . ?
B2B B7B B8B B3B -36.2(4) . . . . ?
B11B B7B B8B B4B -62.8(5) . . . . ?
B12B B7B B8B B4B -101.0(5) . . . . ?
B2B B7B B8B B4B 0.8(6) . . . . ?
B3B B7B B8B B4B 37.0(4) . . . . ?
B11B B7B B8B B12B 38.2(4) . . . . ?
B2B B7B B8B B12B 101.8(4) . . . . ?
B3B B7B B8B B12B 138.0(4) . . . . ?
C1B B3B B8B B9B -2.0(6) . . . . ?
B4B B3B B8B B9B 36.6(4) . . . . ?
B2B B3B B8B B9B -65.3(5) . . . . ?
B7B B3B B8B B9B -101.8(4) . . . . ?
C1B B3B B8B B7B 99.8(4) . . . . ?
B4B B3B B8B B7B 138.4(4) . . . . ?
B2B B3B B8B B7B 36.5(4) . . . . ?
C1B B3B B8B B4B -38.6(4) . . . . ?
B2B B3B B8B B4B -101.9(5) . . . . ?
B7B B3B B8B B4B -138.4(4) . . . . ?
C1B B3B B8B B12B 62.2(6) . . . . ?
B4B B3B B8B B12B 100.8(5) . . . . ?
B2B B3B B8B B12B -1.1(6) . . . . ?
B7B B3B B8B B12B -37.6(4) . . . . ?
C1B B4B B8B B9B -100.9(4) . . . . ?
B5B B4B B8B B9B -38.3(4) . . . . ?
B3B B4B B8B B9B -138.9(4) . . . . ?
C1B B4B B8B B7B 0.6(6) . . . . ?
B5B B4B B8B B7B 63.2(6) . . . . ?
B3B B4B B8B B7B -37.5(4) . . . . ?
B9B B4B B8B B7B 101.5(5) . . . . ?
C1B B4B B8B B3B 38.0(4) . . . . ?
B5B B4B B8B B3B 100.7(5) . . . . ?
B9B B4B B8B B3B 138.9(4) . . . . ?
C1B B4B B8B B12B -63.0(5) . . . . ?
B5B B4B B8B B12B -0.3(6) . . . . ?
B3B B4B B8B B12B -101.0(4) . . . . ?
B9B B4B B8B B12B 38.0(4) . . . . ?
C1B B4B B9B B8B 98.9(4) . . . . ?
B5B B4B B9B B8B 138.0(4) . . . . ?
B3B B4B B9B B8B 36.9(4) . . . . ?
C1B B4B B9B B5B -39.1(4) . . . . ?
B3B B4B B9B B5B -101.1(5) . . . . ?
B8B B4B B9B B5B -138.0(4) . . . . ?
C1B B4B B9B B12B 61.3(5) . . . . ?
B5B B4B B9B B12B 100.3(4) . . . . ?
B3B B4B B9B B12B -0.7(6) . . . . ?
B8B B4B B9B B12B -37.6(4) . . . . ?
C1B B4B B9B B10B -2.1(6) . . . . ?
B5B B4B B9B B10B 37.0(4) . . . . ?
B3B B4B B9B B10B -64.1(5) . . . . ?
B8B B4B B9B B10B -101.0(4) . . . . ?
B7B B8B B9B B4B -100.6(5) . . . . ?
B3B B8B B9B B4B -36.5(4) . . . . ?
B12B B8B B9B B4B -138.0(4) . . . . ?
B7B B8B B9B B5B -63.6(5) . . . . ?
B3B B8B B9B B5B 0.5(6) . . . . ?
B4B B8B B9B B5B 37.0(4) . . . . ?
B12B B8B B9B B5B -101.0(4) . . . . ?
B7B B8B B9B B12B 37.4(4) . . . . ?
B3B B8B B9B B12B 101.5(4) . . . . ?
B4B B8B B9B B12B 138.0(4) . . . . ?
B7B B8B B9B B10B -0.5(6) . . . . ?
B3B B8B B9B B10B 63.6(5) . . . . ?
B4B B8B B9B B10B 100.0(5) . . . . ?
B12B B8B B9B B10B -37.9(4) . . . . ?
C1B B5B B9B B4B 38.8(4) . . . . ?
B6B B5B B9B B4B 101.2(4) . . . . ?
B10B B5B B9B B4B 138.3(4) . . . . ?
C1B B5B B9B B8B 1.2(5) . . . . ?
B4B B5B B9B B8B -37.6(4) . . . . ?
B6B B5B B9B B8B 63.6(5) . . . . ?
B10B B5B B9B B8B 100.8(4) . . . . ?
C1B B5B B9B B12B -62.1(5) . . . . ?
B4B B5B B9B B12B -100.9(5) . . . . ?
B6B B5B B9B B12B 0.3(6) . . . . ?
B10B B5B B9B B12B 37.5(4) . . . . ?
C1B B5B B9B B10B -99.6(4) . . . . ?
B4B B5B B9B B10B -138.3(4) . . . . ?
B6B B5B B9B B10B -37.2(4) . . . . ?
C1B B6B B10B O 160.0(7) . . . . ?
B11B B6B B10B O -100.2(8) . . . . ?
B5B B6B B10B O 122.1(8) . . . . ?
B2B B6B B10B O -137.7(7) . . . . ?
C1B B6B B10B B5B 38.0(4) . . . . ?
B11B B6B B10B B5B 137.7(4) . . . . ?
B2B B6B B10B B5B 100.2(5) . . . . ?
C1B B6B B10B B12B -62.6(5) . . . . ?
B11B B6B B10B B12B 37.2(3) . . . . ?
B5B B6B B10B B12B -100.6(4) . . . . ?
B2B B6B B10B B12B -0.3(5) . . . . ?
C1B B6B B10B B11B -99.8(4) . . . . ?
B5B B6B B10B B11B -137.7(4) . . . . ?
B2B B6B B10B B11B -37.5(4) . . . . ?
C1B B6B B10B B9B 0.5(5) . . . . ?
B11B B6B B10B B9B 100.3(4) . . . . ?
B5B B6B B10B B9B -37.4(4) . . . . ?
B2B B6B B10B B9B 62.8(5) . . . . ?
C1B B5B B10B O 180.0(5) . . . . ?
B4B B5B B10B O 117.4(6) . . . . ?
B6B B5B B10B O -141.8(7) . . . . ?
B9B B5B B10B O 80.2(6) . . . . ?
C1B B5B B10B B6B -38.3(4) . . . . ?
B4B B5B B10B B6B -100.8(5) . . . . ?
B9B B5B B10B B6B -138.0(4) . . . . ?
C1B B5B B10B B12B 62.4(5) . . . . ?
B4B B5B B10B B12B -0.1(6) . . . . ?
B6B B5B B10B B12B 100.7(4) . . . . ?
B9B B5B B10B B12B -37.3(4) . . . . ?
C1B B5B B10B B11B -0.8(6) . . . . ?
B4B B5B B10B B11B -63.3(5) . . . . ?
B6B B5B B10B B11B 37.5(4) . . . . ?
B9B B5B B10B B11B -100.6(4) . . . . ?
C1B B5B B10B B9B 99.7(5) . . . . ?
B4B B5B B10B B9B 37.2(4) . . . . ?
B6B B5B B10B B9B 138.0(4) . . . . ?
B4B B9B B10B O -167.8(4) . . . . ?
B8B B9B B10B O 128.6(4) . . . . ?
B5B B9B B10B O -131.2(4) . . . . ?
B12B B9B B10B O 90.7(4) . . . . ?
B4B B9B B10B B6B 0.9(5) . . . . ?
B8B B9B B10B B6B -62.6(5) . . . . ?
B5B B9B B10B B6B 37.5(4) . . . . ?
B12B B9B B10B B6B -100.5(4) . . . . ?
B4B B9B B10B B5B -36.6(4) . . . . ?
B8B B9B B10B B5B -100.2(5) . . . . ?
B12B B9B B10B B5B -138.1(4) . . . . ?
B4B B9B B10B B12B 101.5(5) . . . . ?
B8B B9B B10B B12B 37.9(4) . . . . ?
B5B B9B B10B B12B 138.1(4) . . . . ?
B4B B9B B10B B11B 63.9(5) . . . . ?
B8B B9B B10B B11B 0.3(5) . . . . ?
B5B B9B B10B B11B 100.5(4) . . . . ?
B12B B9B B10B B11B -37.6(4) . . . . ?
C1B B6B B11B B7B -0.3(5) . . . . ?
B10B B6B B11B B7B -100.1(4) . . . . ?
B5B B6B B11B B7B -62.0(5) . . . . ?
B2B B6B B11B B7B 38.0(4) . . . . ?
C1B B6B B11B B2B -38.3(4) . . . . ?
B10B B6B B11B B2B -138.2(4) . . . . ?
B5B B6B B11B B2B -100.0(4) . . . . ?
C1B B6B B11B B12B 62.7(5) . . . . ?
B10B B6B B11B B12B -37.2(4) . . . . ?
B5B B6B B11B B12B 1.0(5) . . . . ?
B2B B6B B11B B12B 101.0(4) . . . . ?
C1B B6B B11B B10B 99.9(4) . . . . ?
B5B B6B B11B B10B 38.2(4) . . . . ?
B2B B6B B11B B10B 138.2(4) . . . . ?
B8B B7B B11B B6B 62.4(5) . . . . ?
B12B B7B B11B B6B 100.4(4) . . . . ?
B2B B7B B11B B6B -38.2(4) . . . . ?
B3B B7B B11B B6B -0.8(5) . . . . ?
B8B B7B B11B B2B 100.6(4) . . . . ?
B12B B7B B11B B2B 138.6(4) . . . . ?
B3B B7B B11B B2B 37.4(4) . . . . ?
B8B B7B B11B B12B -38.0(4) . . . . ?
B2B B7B B11B B12B -138.6(4) . . . . ?
B3B B7B B11B B12B -101.2(4) . . . . ?
B8B B7B B11B B10B -0.4(5) . . . . ?
B12B B7B B11B B10B 37.6(3) . . . . ?
B2B B7B B11B B10B -101.0(4) . . . . ?
B3B B7B B11B B10B -63.5(5) . . . . ?
C1B B2B B11B B6B 38.2(4) . . . . ?
B3B B2B B11B B6B 99.4(4) . . . . ?
B7B B2B B11B B6B 137.4(4) . . . . ?
C1B B2B B11B B7B -99.2(4) . . . . ?
B3B B2B B11B B7B -38.0(4) . . . . ?
B6B B2B B11B B7B -137.4(4) . . . . ?
C1B B2B B11B B12B -62.4(5) . . . . ?
B3B B2B B11B B12B -1.1(5) . . . . ?
B7B B2B B11B B12B 36.9(4) . . . . ?
B6B B2B B11B B12B -100.6(4) . . . . ?
C1B B2B B11B B10B 1.1(5) . . . . ?
B3B B2B B11B B10B 62.3(5) . . . . ?
B7B B2B B11B B10B 100.3(4) . . . . ?
B6B B2B B11B B10B -37.1(4) . . . . ?
O B10B B11B B6B 141.6(6) . . . . ?
B5B B10B B11B B6B -37.7(4) . . . . ?
B12B B10B B11B B6B -138.3(4) . . . . ?
B9B B10B B11B B6B -100.8(4) . . . . ?
O B10B B11B B7B -117.5(5) . . . . ?
B6B B10B B11B B7B 100.9(4) . . . . ?
B5B B10B B11B B7B 63.2(5) . . . . ?
B12B B10B B11B B7B -37.5(4) . . . . ?
B9B B10B B11B B7B 0.1(5) . . . . ?
O B10B B11B B2B 179.2(4) . . . . ?
B6B B10B B11B B2B 37.5(4) . . . . ?
B5B B10B B11B B2B -0.2(5) . . . . ?
B12B B10B B11B B2B -100.8(4) . . . . ?
B9B B10B B11B B2B -63.3(5) . . . . ?
O B10B B11B B12B -80.0(5) . . . . ?
B6B B10B B11B B12B 138.3(4) . . . . ?
B5B B10B B11B B12B 100.6(5) . . . . ?
B9B B10B B11B B12B 37.5(4) . . . . ?
B11B B7B B12B B8B -137.7(4) . . . . ?
B2B B7B B12B B8B -100.4(5) . . . . ?
B3B B7B B12B B8B -37.4(4) . . . . ?
B8B B7B B12B B9B 36.7(4) . . . . ?
B11B B7B B12B B9B -101.0(4) . . . . ?
B2B B7B B12B B9B -63.7(5) . . . . ?
B3B B7B B12B B9B -0.7(5) . . . . ?
B8B B7B B12B B11B 137.7(4) . . . . ?
B2B B7B B12B B11B 37.3(4) . . . . ?
B3B B7B B12B B11B 100.3(4) . . . . ?
B8B B7B B12B B10B 100.1(4) . . . . ?
B11B B7B B12B B10B -37.6(3) . . . . ?
B2B B7B B12B B10B -0.4(5) . . . . ?
B3B B7B B12B B10B 62.7(5) . . . . ?
B9B B8B B12B B7B 138.4(4) . . . . ?
B3B B8B B12B B7B 37.8(4) . . . . ?
B4B B8B B12B B7B 100.9(5) . . . . ?
B7B B8B B12B B9B -138.4(4) . . . . ?
B3B B8B B12B B9B -100.6(5) . . . . ?
B4B B8B B12B B9B -37.6(4) . . . . ?
B9B B8B B12B B11B 101.0(4) . . . . ?
B7B B8B B12B B11B -37.4(4) . . . . ?
B3B B8B B12B B11B 0.4(6) . . . . ?
B4B B8B B12B B11B 63.4(5) . . . . ?
B9B B8B B12B B10B 37.8(4) . . . . ?
B7B B8B B12B B10B -100.6(4) . . . . ?
B3B B8B B12B B10B -62.8(5) . . . . ?
B4B B8B B12B B10B 0.3(5) . . . . ?
B4B B9B B12B B7B 0.9(5) . . . . ?
B8B B9B B12B B7B -36.9(4) . . . . ?
B5B B9B B12B B7B 63.2(5) . . . . ?
B10B B9B B12B B7B 100.6(4) . . . . ?
B4B B9B B12B B8B 37.8(4) . . . . ?
B5B B9B B12B B8B 100.1(5) . . . . ?
B10B B9B B12B B8B 137.5(4) . . . . ?
B4B B9B B12B B11B -62.0(5) . . . . ?
B8B B9B B12B B11B -99.8(5) . . . . ?
B5B B9B B12B B11B 0.3(6) . . . . ?
B10B B9B B12B B11B 37.7(4) . . . . ?
B4B B9B B12B B10B -99.7(5) . . . . ?
B8B B9B B12B B10B -137.5(4) . . . . ?
B5B B9B B12B B10B -37.4(4) . . . . ?
B6B B11B B12B B7B -100.8(4) . . . . ?
B2B B11B B12B B7B -37.0(4) . . . . ?
B10B B11B B12B B7B -137.7(4) . . . . ?
B6B B11B B12B B8B -63.3(5) . . . . ?
B7B B11B B12B B8B 37.5(4) . . . . ?
B2B B11B B12B B8B 0.5(5) . . . . ?
B10B B11B B12B B8B -100.3(4) . . . . ?
B6B B11B B12B B9B -0.8(5) . . . . ?
B7B B11B B12B B9B 100.0(5) . . . . ?
B2B B11B B12B B9B 63.0(5) . . . . ?
B10B B11B B12B B9B -37.7(4) . . . . ?
B6B B11B B12B B10B 37.0(4) . . . . ?
B7B B11B B12B B10B 137.7(4) . . . . ?
B2B B11B B12B B10B 100.7(4) . . . . ?
O B10B B12B B7B 158.7(4) . . . . ?
B6B B10B B12B B7B 0.4(5) . . . . ?
B5B B10B B12B B7B -63.0(5) . . . . ?
B11B B10B B12B B7B 37.5(4) . . . . ?
B9B B10B B12B B7B -100.3(4) . . . . ?
O B10B B12B B8B -138.4(4) . . . . ?
B6B B10B B12B B8B 63.3(5) . . . . ?
B5B B10B B12B B8B -0.1(5) . . . . ?
B11B B10B B12B B8B 100.4(4) . . . . ?
B9B B10B B12B B8B -37.4(4) . . . . ?
O B10B B12B B9B -101.0(4) . . . . ?
B6B B10B B12B B9B 100.8(4) . . . . ?
B5B B10B B12B B9B 37.3(4) . . . . ?
B11B B10B B12B B9B 137.8(4) . . . . ?
O B10B B12B B11B 121.2(4) . . . . ?
B6B B10B B12B B11B -37.0(4) . . . . ?
B5B B10B B12B B11B -100.5(4) . . . . ?
B9B B10B B12B B11B -137.8(4) . . . . ?
